data_4133990
loop_
_publ_author_name
'Wang, Li-Juan'
'Li, Xin'
'Bai, Sha'
'Wang, Yaoyu'
'Han, Ying-Feng'

_publ_section_title
;
 Self-Assembly, Structural Transformation and Guest-Binding Properties of
 Supramolecular Assemblies with Triangular Metal-Metal Bonded Units.
;
_journal_name_full 'Journal of the American Chemical Society'
_journal_paper_doi 10.1021/jacs.9b12309
_journal_year 2020
_chemical_formula_moiety 'C136 H169 B4 F16 N15 O6 Pt6 S6'
_chemical_formula_sum 'C136 H169 B4 F16 N15 O6 Pt6 S6'
_chemical_formula_weight 3819.94
_space_group_crystal_system orthorhombic
_space_group_IT_number 62
_space_group_name_Hall '-P 2ac 2n'
_space_group_name_H-M_alt 'P n m a'
_atom_sites_solution_hydrogens geom
_audit_creation_date 2019-11-06
_audit_creation_method
;
Olex2 1.2
(compiled 2018.05.29 svn.r3508 for OlexSys, GUI svn.r5506)
;
_cell_angle_alpha 90
_cell_angle_beta 90
_cell_angle_gamma 90
_cell_formula_units_Z 4
_cell_length_a 28.3945(17)
_cell_length_b 36.360(2)
_cell_length_c 16.2541(10)
_cell_measurement_reflns_used 9623
_cell_measurement_temperature 174(2)
_cell_measurement_theta_max 25.12
_cell_measurement_theta_min 2.49
_cell_volume 16781.1(17)
_computing_molecular_graphics 'Olex2 (Dolomanov et al., 2009)'
_computing_publication_material 'Olex2 (Dolomanov et al., 2009)'
_computing_structure_refinement 'ShelXL (Sheldrick, 2015)'
_computing_structure_solution 'SHELXT 2014/5 (Sheldrick, 2014)'
_diffrn_ambient_temperature 174.0
_diffrn_measured_fraction_theta_full 0.999
_diffrn_measured_fraction_theta_max 0.998
_diffrn_measurement_device_type 'Bruker APEX-II CCD'
_diffrn_measurement_method '\f and \w scans'
_diffrn_radiation_type MoK\a
_diffrn_radiation_wavelength 0.71073
_diffrn_reflns_av_R_equivalents 0.0861
_diffrn_reflns_av_unetI/netI 0.0229
_diffrn_reflns_Laue_measured_fraction_full 0.999
_diffrn_reflns_Laue_measured_fraction_max 0.998
_diffrn_reflns_limit_h_max 34
_diffrn_reflns_limit_h_min -34
_diffrn_reflns_limit_k_max 43
_diffrn_reflns_limit_k_min -43
_diffrn_reflns_limit_l_max 19
_diffrn_reflns_limit_l_min -19
_diffrn_reflns_number 525531
_diffrn_reflns_point_group_measured_fraction_full 0.999
_diffrn_reflns_point_group_measured_fraction_max 0.998
_diffrn_reflns_theta_full 25.242
_diffrn_reflns_theta_max 25.371
_diffrn_reflns_theta_min 1.985
_diffrn_standards_number 0
_exptl_absorpt_coefficient_mu 5.125
_exptl_absorpt_correction_T_max 0.2590
_exptl_absorpt_correction_T_min 0.1362
_exptl_absorpt_correction_type multi-scan
_exptl_absorpt_process_details
;
SADABS-2016/2 (Bruker,2016/2) was used for absorption correction.
wR2(int) was 0.1147 before and 0.0728 after correction.
The Ratio of minimum to maximum transmission is 0.5259.
The \l/2 correction factor is Not present.
;
_exptl_crystal_colour red
_exptl_crystal_density_diffrn 1.512
_exptl_crystal_description block
_exptl_crystal_F_000 7464
_exptl_crystal_size_max 0.26
_exptl_crystal_size_mid 0.25
_exptl_crystal_size_min 0.23
_refine_diff_density_max 1.778
_refine_diff_density_min -1.898
_refine_diff_density_rms 0.126
_refine_ls_extinction_method none
_refine_ls_goodness_of_fit_ref 1.069
_refine_ls_hydrogen_treatment constr
_refine_ls_matrix_type full
_refine_ls_number_parameters 1104
_refine_ls_number_reflns 15634
_refine_ls_number_restraints 1288
_refine_ls_restrained_S_all 1.041
_refine_ls_R_factor_all 0.0749
_refine_ls_R_factor_gt 0.0494
_refine_ls_shift/su_max 0.003
_refine_ls_shift/su_mean 0.000
_refine_ls_structure_factor_coef Fsqd
_refine_ls_weighting_details 'w=1/[\s^2^(Fo^2^)+(0.0566P)^2^+120.0126P] where P=(Fo^2^+2Fc^2^)/3'
_refine_ls_weighting_scheme calc
_refine_ls_wR_factor_gt 0.1251
_refine_ls_wR_factor_ref 0.1443
_reflns_Friedel_coverage 0.000
_reflns_number_gt 11180
_reflns_number_total 15634
_reflns_threshold_expression 'I > 2\s(I)'
_cod_data_source_file ja9b12309_si_007.cif
_cod_data_source_block Complex_3c
_cod_original_cell_volume 16780.9(18)
_cod_database_code 4133990
_shelx_shelxl_version_number 2018/3
_shelx_space_group_comment
;
The symmetry employed for this shelxl refinement is uniquely defined
by the following loop, which should always be used as a source of
symmetry information in preference to the above space-group names.
They are only intended as comments.
;
_olex2_refinement_description
;
1. Fixed Uiso
 At 1.2 times of:
  All C(H) groups, All C(H,H) groups, All C(H,H,H,H) groups
 At 1.5 times of:
  All C(H,H,H) groups
2. Restrained distances
 C40-C1 = C76-C1 = C75-C76 = C40-C32 = C56-C32 = C75-C77
 1.54 with sigma of 0.02
 C68-C33 = C93-C33
 1.54 with sigma of 0.02
 C61-C52 = C52-C96
 1.54 with sigma of 0.02
 C61-C44 = C95-C96
 1.4 with sigma of 0.02
 C98-C46 = C97-C98 = C97-C100 = C101-C100 = C101-C99
 1.54 with sigma of 0.02
 C43-C39 = C72-C39 = C62-C39 = C62-C41 = C70-C72 = C70-C71 = C69-C41
 1.54 with sigma of 0.02
 C68-C92 = C93-C94
 1.4 with sigma of 0.02
 C59-C46 = C60-C23 = C63-C60 = C63-C34
 1.54 with sigma of 0.02
 C59-C23 = C59-C46 = C60-C23 = C63-C60 = C63-C34
 1.54 with sigma of 0.02
 C43-C72 = C43-C62
 2.5 with sigma of 0.04
 C1-C32 = C1-C75
 2.5 with sigma of 0.04
 C40-C56 = C77-C76
 2.5 with sigma of 0.04
 C23-C63
 2.5 with sigma of 0.04
 O1-C59
 2.5 with sigma of 0.04
 C46-C97 = C98-C100
 2.5 with sigma of 0.04
 C101-C97
 2.5 with sigma of 0.04
 C72-C71 = C62-C69
 2.5 with sigma of 0.04
 C39-C70 = C39-C41
 2.5 with sigma of 0.04
 C46-C23 = C60-C34 = C59-C63
 2.5 with sigma of 0.04
 C62-C39 \\sim C72-C39
 with sigma of 0.02
 C40-C1 \\sim C76-C1
 with sigma of 0.02
 C68-C33 \\sim C93-C33
 with sigma of 0.02
 C52-C96 \\sim C61-C52
 with sigma of 0.02
 C93-C94 \\sim C68-C92
 with sigma of 0.02
3. Uiso/Uaniso restraints and constraints
C73 \\sim N8 \\sim C74: within 2A with sigma of 0.01 and sigma for terminal
atoms of 0.02
C1 \\sim C40 \\sim C76 \\sim C75 \\sim C32 \\sim C77 \\sim C56: within 2A with
sigma of 0.01 and sigma for terminal atoms of 0.02
C29 \\sim C38 \\sim C42: within 2A with sigma of 0.01 and sigma for terminal
atoms of 0.02
N6 \\sim C26 \\sim C27: within 2A with sigma of 0.01 and sigma for terminal
atoms of 0.02
C78 \\sim C57 \\sim C79 \\sim C58 \\sim C80 \\sim C31 \\sim C81 \\sim C28 \\sim
C82 \\sim C50 \\sim C83 \\sim C37 \\sim C84 \\sim C51: within 2A with sigma of
0.01 and sigma for terminal atoms of 0.02
C52 \\sim C61 \\sim C96 \\sim C95 \\sim C44: within 2A with sigma of 0.01 and
sigma for terminal atoms of 0.02
C39 \\sim C62 \\sim C72 \\sim C70 \\sim C41 \\sim C71 \\sim C69: within 2A with
sigma of 0.01 and sigma for terminal atoms of 0.02
C92 \\sim C94 \\sim C93 \\sim C68 \\sim C33: within 2A with sigma of 0.01 and
sigma for terminal atoms of 0.02
O1 \\sim C46 \\sim C59 \\sim C23 \\sim C60 \\sim C63 \\sim C34: within 2A with
sigma of 0.01 and sigma for terminal atoms of 0.02
C98 \\sim C59 \\sim C23 \\sim C97 \\sim C60 \\sim C100 \\sim C101 \\sim C63
\\sim C34 \\sim C99: within 2A with sigma of 0.01 and sigma for terminal atoms
of 0.02
C65 \\sim C91 \\sim C15 \\sim C90 \\sim C49 \\sim C89 \\sim C64 \\sim C88 \\sim
C66 \\sim C87 \\sim C67 \\sim C86 \\sim C21 \\sim C85: within 2A with sigma of
0.01 and sigma for terminal atoms of 0.02
Uanis(N8) \\sim Ueq, Uanis(C73) \\sim Ueq, Uanis(C74) \\sim Ueq: with sigma of
0.01 and sigma for terminal atoms of 0.02
Uanis(C76) \\sim Ueq, Uanis(C40) \\sim Ueq, Uanis(C75) \\sim Ueq, Uanis(C32)
\\sim Ueq, Uanis(C56) \\sim Ueq, Uanis(C77) \\sim Ueq: with sigma of 0.01 and
sigma for terminal atoms of 0.02
Uanis(C38) \\sim Ueq, Uanis(C42) \\sim Ueq: with sigma of 0.01 and sigma for
terminal atoms of 0.02
Uanis(C26) \\sim Ueq, Uanis(C27) \\sim Ueq, Uanis(N6) \\sim Ueq: with sigma of
0.005 and sigma for terminal atoms of 0.01
Uanis(C78) \\sim Ueq, Uanis(C57) \\sim Ueq, Uanis(C79) \\sim Ueq, Uanis(C58)
\\sim Ueq, Uanis(C80) \\sim Ueq, Uanis(C31) \\sim Ueq, Uanis(C81) \\sim Ueq,
Uanis(C28) \\sim Ueq, Uanis(C82) \\sim Ueq, Uanis(C50) \\sim Ueq, Uanis(C83)
\\sim Ueq, Uanis(C37) \\sim Ueq, Uanis(C84) \\sim Ueq, Uanis(C51) \\sim Ueq:
with sigma of 0.01 and sigma for terminal atoms of 0.02
Uanis(C61) \\sim Ueq, Uanis(C96) \\sim Ueq, Uanis(C95) \\sim Ueq, Uanis(C44)
\\sim Ueq: with sigma of 0.01 and sigma for terminal atoms of 0.02
Uanis(C98) \\sim Ueq, Uanis(C97) \\sim Ueq, Uanis(C100) \\sim Ueq, Uanis(C101)
\\sim Ueq: with sigma of 0.01 and sigma for terminal atoms of 0.02
Uanis(C99) \\sim Ueq: with sigma of 0.005 and sigma for terminal atoms of 0.01
Uanis(C69) \\sim Ueq: with sigma of 0.005 and sigma for terminal atoms of 0.01
Uanis(C72) \\sim Ueq, Uanis(C62) \\sim Ueq, Uanis(C39) \\sim Ueq, Uanis(C70)
\\sim Ueq, Uanis(C71) \\sim Ueq: with sigma of 0.01 and sigma for terminal
atoms of 0.02
Uanis(C41) \\sim Ueq: with sigma of 0.005 and sigma for terminal atoms of 0.01
Uanis(C93) \\sim Ueq, Uanis(C68) \\sim Ueq, Uanis(C94) \\sim Ueq: with sigma of
0.01 and sigma for terminal atoms of 0.02
Uanis(C92) \\sim Ueq: with sigma of 0.005 and sigma for terminal atoms of 0.01
Uanis(C46) \\sim Ueq, Uanis(C59) \\sim Ueq, Uanis(C23) \\sim Ueq, Uanis(C60)
\\sim Ueq, Uanis(C63) \\sim Ueq, Uanis(C34) \\sim Ueq: with sigma of 0.01 and
sigma for terminal atoms of 0.02
Uanis(C49) \\sim Ueq: with sigma of 0.005 and sigma for terminal atoms of 0.01
Uanis(C21) \\sim Ueq, Uanis(C85) \\sim Ueq, Uanis(C91) \\sim Ueq, Uanis(C65)
\\sim Ueq, Uanis(C86) \\sim Ueq, Uanis(C67) \\sim Ueq, Uanis(C87) \\sim Ueq,
Uanis(C66) \\sim Ueq, Uanis(C88) \\sim Ueq, Uanis(C64) \\sim Ueq, Uanis(C89)
\\sim Ueq, Uanis(C90) \\sim Ueq: with sigma of 0.01 and sigma for terminal
atoms of 0.02
Uanis(C15) \\sim Ueq: with sigma of 0.005 and sigma for terminal atoms of 0.01
Uanis(C41) = Uanis(C70)
4. Others
 Sof(H39C)=Sof(H39D)=Sof(C70)=Sof(H70A)=Sof(H70B)=Sof(C71)=Sof(H71A)=Sof(H71B)=
 Sof(H71C)=Sof(C72)=Sof(H72A)=Sof(H72B)=1-FVAR(1)
 Sof(H39A)=Sof(H39B)=Sof(C41)=Sof(H41A)=Sof(H41B)=Sof(C62)=Sof(H62A)=Sof(H62B)=
 Sof(C69)=Sof(H69A)=Sof(H69B)=Sof(H69C)=FVAR(1)
 Sof(H1BC)=Sof(H1BD)=Sof(C75)=Sof(H75A)=Sof(H75B)=Sof(C76)=Sof(H76A)=Sof(H76B)=
 Sof(C77)=Sof(H77A)=Sof(H77B)=Sof(H77C)=1-FVAR(2)
 Sof(H1AA)=Sof(H1AB)=Sof(C32)=Sof(H32A)=Sof(H32B)=Sof(C40)=Sof(H40A)=Sof(H40B)=
 Sof(C56)=Sof(H56A)=Sof(H56B)=Sof(H56C)=FVAR(2)
 Sof(C78)=Sof(H78)=Sof(C79)=Sof(H79)=Sof(C80)=Sof(H80)=Sof(C81)=Sof(H81)=
 Sof(C82)=Sof(H82)=Sof(C83)=Sof(H83)=Sof(C84)=Sof(H84)=1-FVAR(3)
 Sof(C28)=Sof(H28)=Sof(C31)=Sof(H31)=Sof(C37)=Sof(H37)=Sof(C50)=Sof(H50)=
 Sof(C51)=Sof(H51)=Sof(C57)=Sof(H57)=Sof(C58)=Sof(H58)=FVAR(3)
 Sof(C85)=Sof(H85)=Sof(C86)=Sof(H86)=Sof(C87)=Sof(H87)=Sof(C88)=Sof(H88)=
 Sof(C89)=Sof(H89)=Sof(C90)=Sof(H90)=Sof(C91)=Sof(H91)=1-FVAR(4)
 Sof(C15)=Sof(H15)=Sof(C21)=Sof(H21)=Sof(C49)=Sof(H49)=Sof(C64)=Sof(H64)=
 Sof(C65)=Sof(H65)=Sof(C66)=Sof(H66)=Sof(C67)=Sof(H67)=FVAR(4)
 Sof(H33C)=Sof(H33D)=Sof(C93)=Sof(H93)=Sof(C94)=Sof(H94A)=Sof(H94B)=1-FVAR(5)
 Sof(H33A)=Sof(H33B)=Sof(C68)=Sof(H68)=Sof(C92)=Sof(H92A)=Sof(H92B)=FVAR(5)
 Sof(H52C)=Sof(H52D)=Sof(C95)=Sof(H95A)=Sof(H95B)=Sof(C96)=Sof(H96)=1-FVAR(6)
 Sof(C44)=Sof(H44A)=Sof(H44B)=Sof(H52A)=Sof(H52B)=Sof(C61)=Sof(H61)=FVAR(6)
 Sof(H46C)=Sof(H46D)=Sof(C97)=Sof(H97A)=Sof(H97B)=Sof(C98)=Sof(H98A)=Sof(H98B)=
 Sof(C99)=Sof(H99A)=Sof(H99B)=Sof(H99C)=Sof(C100)=Sof(H10A)=Sof(H10B)=Sof(C101)=
 Sof(H10C)=Sof(H10D)=1-FVAR(7)
 Sof(C23)=Sof(H23A)=Sof(H23B)=Sof(C34)=Sof(H34A)=Sof(H34B)=Sof(H34C)=Sof(H46A)=
 Sof(H46B)=Sof(C59)=Sof(H59A)=Sof(H59B)=Sof(C60)=Sof(H60A)=Sof(H60B)=Sof(C63)=
 Sof(H63A)=Sof(H63B)=FVAR(7)
 Fixed Sof: C8(0.5) C9(0.5) H27A(0.5) H27B(0.5) H27C(0.5)
5.a Ternary CH refined with riding coordinates:
 C21(H21), C28(H28), C31(H31), C37(H37), C49(H49), C50(H50), C51(H51),
 C57(H57), C58(H58), C64(H64), C65(H65), C66(H66), C67(H67), C78(H78), C79(H79),
  C80(H80), C81(H81), C82(H82), C83(H83), C84(H84), C85(H85), C86(H86),
 C87(H87), C88(H88), C89(H89), C90(H90), C91(H91)
5.b Secondary CH2 refined with riding coordinates:
 C1(H1AA,H1AB), C1(H1BC,H1BD), C14(H14A,H14B), C23(H23A,H23B), C29(H29A,H29B),
 C32(H32A,H32B), C33(H33A,H33B), C33(H33C,H33D), C35(H35A,H35B), C39(H39A,H39B),
  C39(H39C,H39D), C40(H40A,H40B), C41(H41A,H41B), C43(H43A,H43B), C45(H45A,
 H45B), C46(H46A,H46B), C46(H46C,H46D), C52(H52A,H52B), C52(H52C,H52D),
 C59(H59A,H59B), C60(H60A,H60B), C62(H62A,H62B), C63(H63A,H63B), C70(H70A,H70B),
  C72(H72A,H72B), C75(H75A,H75B), C76(H76A,H76B), C97(H97A,H97B), C98(H98A,
 H98B), C100(H10A,H10B), C101(H10C,H10D)
5.c Me refined with riding coordinates:
 C34(H34A,H34B,H34C), C69(H69A,H69B,H69C), C71(H71A,H71B,H71C)
5.d Aromatic/amide H refined with riding coordinates:
 C4(H4), C7(H7), C12(H12), C13(H13), C15(H15), C16(H16), C17(H17), C18(H18),
 C19(H19), C36(H36), C38(H38), C53(H53), C54(H54), C55(H55), C61(H61), C68(H68),
  C93(H93), C96(H96)
5.e Fitted pentagon refined as free rotating group:
 C11(N1,C12,C13,N2), N4(C18,C19,N5,C20)
5.f Fitted hexagon refined as free rotating group:
 C4(C5,C6,C7,C8,C9)
5.g X=CH2 refined with riding coordinates:
 C42(H42A,H42B), C44(H44A,H44B), C92(H92A,H92B), C94(H94A,H94B), C95(H95A,H95B)
5.h Idealised Me refined as rotating group:
 C27(H27A,H27B,H27C), C56(H56A,H56B,H56C), C74(H74A,H74B,H74C), C77(H77A,H77B,
 H77C), C99(H99A,H99B,H99C)
;
_platon_squeeze_void_probe_radius 1.20
_olex2_submission_special_instructions 'No special instructions were received'

loop_
_space_group_symop_operation_xyz
'x, y, z'
'-x+1/2, -y, z+1/2'
'-x, y+1/2, -z'
'x+1/2, -y+1/2, -z+1/2'
'-x, -y, -z'
'x-1/2, y, -z-1/2'
'x, -y-1/2, z'
'-x-1/2, y-1/2, z-1/2'

loop_
_atom_site_label
_atom_site_type_symbol
_atom_site_fract_x
_atom_site_fract_y
_atom_site_fract_z
_atom_site_U_iso_or_equiv
_atom_site_adp_type
_atom_site_occupancy
_atom_site_site_symmetry_order
_atom_site_calc_flag
_atom_site_refinement_flags_posn
_atom_site_refinement_flags_adp
_atom_site_refinement_flags_occupancy
_atom_site_disorder_assembly
_atom_site_disorder_group
Pt1 Pt 0.66314(2) 0.64949(2) 0.50749(2) 0.05206(11) Uani 1 1 d . . . . .
Pt2 Pt 0.57192(2) 0.64938(2) 0.56661(2) 0.05564(11) Uani 1 1 d . . . . .
S1 S 0.55405(8) 0.65228(7) 0.26535(15) 0.0592(6) Uani 1 1 d . . . . .
S2 S 0.74713(8) 0.65098(7) 0.51656(16) 0.0646(6) Uani 1 1 d . . . . .
S3 S 0.52452(9) 0.65160(8) 0.68802(16) 0.0738(7) Uani 1 1 d . . . . .
C1 C 0.7705(5) 0.5849(3) 0.2172(8) 0.102(3) Uani 1 1 d D U . . .
H1AA H 0.787652 0.598204 0.173364 0.122 Uiso 0.42(5) 1 calc R . . A 1
H1AB H 0.736980 0.583679 0.200474 0.122 Uiso 0.42(5) 1 calc R . . A 1
H1BC H 0.794459 0.593513 0.177430 0.122 Uiso 0.58(5) 1 calc R . . A 2
H1BD H 0.739023 0.588155 0.191933 0.122 Uiso 0.58(5) 1 calc R . . A 2
O1 O 0.4281(3) 0.6496(2) 0.4534(6) 0.097(2) Uani 1 1 d D U . . .
C2 C 0.6543(4) 0.750000 0.1936(7) 0.051(3) Uani 1 2 d S T P . .
C3 C 0.6993(4) 0.750000 0.2309(8) 0.055(3) Uani 1 2 d S T P . .
O2 O 0.6808(3) 0.8505(2) 0.7759(5) 0.085(2) Uani 1 1 d . . . . .
C4 C 0.4414(2) 0.7160(2) 0.6162(3) 0.073(3) Uani 1 1 d . . . . .
H4 H 0.445774 0.715851 0.674134 0.087 Uiso 1 1 calc R . . . .
C5 C 0.4374(2) 0.68301(19) 0.5737(5) 0.070(3) Uani 1 1 d G . . . .
C6 C 0.4310(2) 0.6831(2) 0.4889(5) 0.076(3) Uani 1 1 d G . . . .
C7 C 0.4286(2) 0.7163(3) 0.4466(3) 0.077(3) Uani 1 1 d G . . . .
H7 H 0.424255 0.716311 0.388674 0.093 Uiso 1 1 calc R . . . .
C8 C 0.4326(3) 0.7498(2) 0.4891(5) 0.069(4) Uani 1 2 d G . . . .
C9 C 0.4390(3) 0.74981(19) 0.5739(5) 0.064(4) Uani 1 2 d G . . . .
C10 C 0.6993(3) 0.6839(2) 0.2319(6) 0.057(2) Uani 1 1 d . . . . .
O3 O 0.7167(2) 0.64947(15) 0.2490(4) 0.0642(17) Uani 1 1 d . . . . .
C11 C 0.59391(19) 0.63468(16) 0.1989(4) 0.063(2) Uani 1 1 d . . . . .
N1 N 0.5885(2) 0.59998(15) 0.1599(4) 0.072(2) Uani 1 1 d G . . . .
C12 C 0.6280(2) 0.59440(15) 0.1077(4) 0.078(3) Uani 1 1 d G . . . .
H12 H 0.633481 0.573443 0.074149 0.094 Uiso 1 1 calc R . . . .
C13 C 0.65773(19) 0.62564(18) 0.1144(4) 0.073(3) Uani 1 1 d G . . . .
H13 H 0.686646 0.629257 0.086148 0.088 Uiso 1 1 calc R . . . .
N2 N 0.63668(19) 0.65053(13) 0.1708(4) 0.0565(18) Uani 1 1 d G . . . .
C14 C 0.7636(3) 0.6476(2) 0.2807(7) 0.067(3) Uani 1 1 d . . . . .
H14A H 0.765945 0.660849 0.333662 0.081 Uiso 1 1 calc R . . . .
H14B H 0.786204 0.658498 0.241310 0.081 Uiso 1 1 calc R . . . .
C15 C 0.6256(10) 0.7069(5) 0.5873(12) 0.057(3) Uani 0.545(10) 1 d . U . B 1
H15 H 0.636049 0.703708 0.642327 0.068 Uiso 0.545(10) 1 calc R . . B 1
C16 C 0.7563(3) 0.7161(3) 0.6775(6) 0.065(2) Uani 1 1 d . . . . .
H16 H 0.783192 0.715604 0.642669 0.078 Uiso 1 1 calc R . . . .
C17 C 0.6768(4) 0.7839(3) 0.7813(6) 0.067(3) Uani 1 1 d . . . . .
H17 H 0.649600 0.784155 0.815194 0.080 Uiso 1 1 calc R . . . .
N3 N 0.4519(3) 0.6021(3) 0.6940(6) 0.090(3) Uani 1 1 d . . . . .
N4 N 0.7579(2) 0.65059(16) 0.6883(4) 0.080(3) Uani 1 1 d . . . . .
C18 C 0.7784(3) 0.6268(2) 0.7476(3) 0.091(4) Uani 1 1 d G . . . .
H18 H 0.779891 0.631050 0.805157 0.110 Uiso 1 1 calc R . . . .
C19 C 0.7963(3) 0.59551(18) 0.7056(5) 0.094(4) Uani 1 1 d G . . . .
H19 H 0.811843 0.575172 0.730203 0.112 Uiso 1 1 calc R . . . .
N5 N 0.7868(2) 0.59998(18) 0.6204(4) 0.088(3) Uani 1 1 d G . . . .
C20 C 0.7631(2) 0.63402(19) 0.6097(3) 0.069(3) Uani 1 1 d G . . . .
C21 C 0.6563(7) 0.7046(5) 0.4349(14) 0.050(3) Uani 0.545(10) 1 d . U . B 1
H21 H 0.684409 0.711344 0.400892 0.060 Uiso 0.545(10) 1 calc R . . B 1
C22 C 0.6968(5) 0.750000 0.7566(8) 0.064(3) Uani 1 2 d S T P . .
C23 C 0.405(2) 0.5803(9) 0.401(3) 0.172(5) Uani 0.344(12) 1 d D U . C 1
H23A H 0.371485 0.587432 0.406064 0.207 Uiso 0.344(12) 1 calc R . . C 1
H23B H 0.419795 0.584430 0.455398 0.207 Uiso 0.344(12) 1 calc R . . C 1
C24 C 0.7361(5) 0.750000 0.7007(8) 0.066(4) Uani 1 2 d S T P . .
C25 C 0.7370(3) 0.6838(3) 0.7057(6) 0.065(2) Uani 1 1 d . . . . .
C26 C 0.3368(9) 0.750000 0.3138(16) 0.127(6) Uani 1 2 d S TU P . .
C27 C 0.3131(7) 0.750000 0.3893(12) 0.103(5) Uani 1 2 d S TU P . .
H27A H 0.282594 0.762334 0.382973 0.154 Uiso 0.5 1 calc GR . . D -1
H27B H 0.331971 0.763074 0.430415 0.154 Uiso 0.5 1 calc GR . . D -1
H27C H 0.308001 0.724592 0.407384 0.154 Uiso 0.5 1 calc GR . . D -1
C28 C 0.6399(11) 0.5907(6) 0.4077(18) 0.065(3) Uani 0.533(13) 1 d . U . B 1
H28 H 0.660129 0.586915 0.358037 0.078 Uiso 0.533(13) 1 calc R . . B 1
F1 F 0.2497(5) 0.6660(4) 0.4504(9) 0.226(7) Uani 1 1 d . . . . .
C29 C 0.8007(5) 0.5752(4) 0.5576(10) 0.115(4) Uani 1 1 d . U . . .
H29A H 0.774541 0.572594 0.517677 0.138 Uiso 1 1 calc R . . . .
H29B H 0.806400 0.550713 0.582387 0.138 Uiso 1 1 calc R . . . .
C30 C 0.4701(3) 0.6339(3) 0.6646(7) 0.071(3) Uani 1 1 d . . . . .
C31 C 0.5946(12) 0.5883(6) 0.3920(14) 0.065(3) Uani 0.533(13) 1 d . U . B 1
H31 H 0.586507 0.577339 0.337390 0.078 Uiso 0.533(13) 1 calc R . . B 1
C32 C 0.7906(18) 0.5288(9) 0.134(2) 0.109(4) Uani 0.42(5) 1 d D U . A 1
H32A H 0.758861 0.531025 0.109572 0.131 Uiso 0.42(5) 1 calc R . . A 1
H32B H 0.812703 0.543198 0.099695 0.131 Uiso 0.42(5) 1 calc R . . A 1
C33 C 0.4755(6) 0.5770(4) 0.7504(9) 0.125(4) Uani 1 1 d D U . . .
H33A H 0.509393 0.583344 0.753291 0.150 Uiso 0.54(2) 1 calc R . . E 1
H33B H 0.472848 0.551560 0.729213 0.150 Uiso 0.54(2) 1 calc R . . E 1
H33C H 0.509838 0.576173 0.739729 0.150 Uiso 0.46(2) 1 calc R . . E 2
H33D H 0.462465 0.551833 0.746079 0.150 Uiso 0.46(2) 1 calc R . . E 2
F2 F 0.3174(4) 0.6742(4) 0.4954(12) 0.264(9) Uani 1 1 d . . . . .
N6 N 0.3589(9) 0.750000 0.2501(16) 0.167(7) Uani 1 2 d S TU P . .
C34 C 0.449(2) 0.4938(11) 0.289(4) 0.205(10) Uani 0.344(12) 1 d D U . C 1
H34A H 0.474519 0.491150 0.248098 0.308 Uiso 0.344(12) 1 calc R . . C 1
H34B H 0.455165 0.477500 0.335382 0.308 Uiso 0.344(12) 1 calc R . . C 1
H34C H 0.419038 0.487188 0.262987 0.308 Uiso 0.344(12) 1 calc R . . C 1
C35 C 0.7735(4) 0.6065(3) 0.2925(8) 0.086(3) Uani 1 1 d . . . . .
H35A H 0.805449 0.603665 0.316034 0.103 Uiso 1 1 calc R . . . .
H35B H 0.750757 0.596569 0.332947 0.103 Uiso 1 1 calc R . . . .
C36 C 0.3965(4) 0.6261(4) 0.6172(9) 0.098(4) Uani 1 1 d . . . . .
H36 H 0.367698 0.630161 0.588823 0.118 Uiso 1 1 calc R . . . .
C37 C 0.6486(9) 0.5951(6) 0.5654(16) 0.060(3) Uani 0.533(13) 1 d . U . B 1
H37 H 0.671700 0.587056 0.608193 0.072 Uiso 0.533(13) 1 calc R . . B 1
C38 C 0.8432(6) 0.5869(5) 0.5136(11) 0.137(4) Uani 1 1 d . U . . .
H38 H 0.845224 0.611625 0.495037 0.164 Uiso 1 1 calc R . . . .
C39 C 0.6795(6) 0.9131(4) 0.8850(11) 0.145(4) Uani 1 1 d D U . . .
H39A H 0.705815 0.909770 0.845649 0.174 Uiso 0.62(2) 1 calc R . . F 1
H39B H 0.688492 0.901600 0.937899 0.174 Uiso 0.62(2) 1 calc R . . F 1
H39C H 0.705827 0.907750 0.846807 0.174 Uiso 0.38(2) 1 calc R . . F 2
H39D H 0.687259 0.901650 0.938542 0.174 Uiso 0.38(2) 1 calc R . . F 2
C40 C 0.7897(17) 0.5453(6) 0.221(2) 0.105(4) Uani 0.42(5) 1 d D U . A 1
H40A H 0.821962 0.545465 0.244253 0.126 Uiso 0.42(5) 1 calc R . . A 1
H40B H 0.769503 0.530137 0.257171 0.126 Uiso 0.42(5) 1 calc R . . A 1
C41 C 0.7085(9) 0.9716(8) 0.9524(18) 0.159(4) Uani 0.62(2) 1 d D U . F 1
H41A H 0.700767 0.997761 0.962986 0.191 Uiso 0.62(2) 1 calc R . . F 1
H41B H 0.709249 0.958720 1.006040 0.191 Uiso 0.62(2) 1 calc R . . F 1
C42 C 0.8786(7) 0.5645(7) 0.4988(12) 0.181(7) Uani 1 1 d . U . . .
H42A H 0.877165 0.539638 0.516885 0.218 Uiso 1 1 calc R . . . .
H42B H 0.905528 0.573100 0.470084 0.218 Uiso 1 1 calc R . . . .
C43 C 0.6354(5) 0.8953(3) 0.8518(9) 0.108(4) Uani 1 1 d D . . . .
H43A H 0.626266 0.907219 0.799430 0.129 Uiso 1 1 calc R . . . .
H43B H 0.609317 0.898550 0.891503 0.129 Uiso 1 1 calc R . . . .
C44 C 0.5384(14) 0.5344(8) 0.045(2) 0.116(6) Uani 0.58(4) 1 d D U . G 1
H44A H 0.552558 0.514590 0.073811 0.139 Uiso 0.58(4) 1 calc R . . G 1
H44B H 0.527762 0.530899 -0.010098 0.139 Uiso 0.58(4) 1 calc R . . G 1
C45 C 0.6439(4) 0.8536(4) 0.8370(8) 0.094(4) Uani 1 1 d . . . . .
H45A H 0.653674 0.841508 0.888758 0.112 Uiso 1 1 calc R . . . .
H45B H 0.614738 0.841744 0.816988 0.112 Uiso 1 1 calc R . . . .
C46 C 0.4181(6) 0.6472(4) 0.3694(11) 0.128(4) Uani 1 1 d D U . . .
H46A H 0.438026 0.664761 0.338418 0.154 Uiso 0.344(12) 1 calc R . . C 1
H46B H 0.384680 0.653520 0.359307 0.154 Uiso 0.344(12) 1 calc R . . C 1
H46C H 0.447520 0.649158 0.336955 0.154 Uiso 0.656(12) 1 calc R . . C 2
H46D H 0.396807 0.667444 0.352717 0.154 Uiso 0.656(12) 1 calc R . . C 2
N7 N 0.4351(3) 0.6490(2) 0.6174(6) 0.073(2) Uani 1 1 d . . . . .
C47 C 0.6552(3) 0.6843(2) 0.1920(6) 0.054(2) Uani 1 1 d . . . . .
C48 C 0.6969(4) 0.8167(3) 0.7562(6) 0.069(3) Uani 1 1 d . . . . .
C49 C 0.5736(9) 0.7098(5) 0.5740(13) 0.058(3) Uani 0.545(10) 1 d . U . B 1
H49 H 0.555096 0.721200 0.619785 0.070 Uiso 0.545(10) 1 calc R . . B 1
C50 C 0.6648(8) 0.5919(6) 0.4792(19) 0.062(3) Uani 0.533(13) 1 d . U . B 1
H50 H 0.697405 0.581820 0.474011 0.075 Uiso 0.533(13) 1 calc R . . B 1
C51 C 0.5981(9) 0.5945(6) 0.5911(14) 0.062(3) Uani 0.533(13) 1 d . U . B 1
H51 H 0.591984 0.584956 0.647722 0.074 Uiso 0.533(13) 1 calc R . . B 1
C52 C 0.5496(4) 0.5755(3) 0.1686(7) 0.094(3) Uani 1 1 d D U . . .
H52A H 0.524132 0.587080 0.201118 0.112 Uiso 0.58(4) 1 calc R . . G 1
H52B H 0.559444 0.552490 0.196215 0.112 Uiso 0.58(4) 1 calc R . . G 1
H52C H 0.531002 0.582686 0.217538 0.112 Uiso 0.42(4) 1 calc R . . G 2
H52D H 0.561536 0.550249 0.177640 0.112 Uiso 0.42(4) 1 calc R . . G 2
C53 C 0.4069(4) 0.5975(4) 0.6640(9) 0.098(4) Uani 1 1 d . . . . .
H53 H 0.386766 0.577185 0.674957 0.117 Uiso 1 1 calc R . . . .
C54 C 0.6322(3) 0.7157(2) 0.1736(5) 0.051(2) Uani 1 1 d . . . . .
H54 H 0.602134 0.715136 0.148103 0.061 Uiso 1 1 calc R . . . .
C55 C 0.7208(3) 0.7834(2) 0.2487(6) 0.056(2) Uani 1 1 d . . . . .
H55 H 0.751244 0.783532 0.273107 0.067 Uiso 1 1 calc R . . . .
C56 C 0.8054(16) 0.4889(9) 0.133(3) 0.114(7) Uani 0.42(5) 1 d D U . A 1
H56A H 0.777306 0.473229 0.134586 0.171 Uiso 0.42(5) 1 calc GR . . A 1
H56B H 0.825019 0.483744 0.181419 0.171 Uiso 0.42(5) 1 calc GR . . A 1
H56C H 0.823347 0.483849 0.083005 0.171 Uiso 0.42(5) 1 calc GR . . A 1
C57 C 0.5559(8) 0.5947(6) 0.5335(17) 0.061(3) Uani 0.533(13) 1 d . U . B 1
H57 H 0.526262 0.585061 0.558834 0.074 Uiso 0.533(13) 1 calc R . . B 1
C58 C 0.5568(9) 0.5929(6) 0.4455(19) 0.063(3) Uani 0.533(13) 1 d . U . B 1
H58 H 0.525588 0.586700 0.420451 0.075 Uiso 0.533(13) 1 calc R . . B 1
C59 C 0.428(2) 0.6067(6) 0.340(2) 0.160(5) Uani 0.344(12) 1 d D U . C 1
H59A H 0.415109 0.602833 0.283794 0.192 Uiso 0.344(12) 1 calc R . . C 1
H59B H 0.462647 0.602225 0.337378 0.192 Uiso 0.344(12) 1 calc R . . C 1
C60 C 0.4068(19) 0.5384(9) 0.383(3) 0.178(6) Uani 0.344(12) 1 d D U . C 1
H60A H 0.413962 0.524286 0.433395 0.213 Uiso 0.344(12) 1 calc R . . C 1
H60B H 0.376543 0.529677 0.359816 0.213 Uiso 0.344(12) 1 calc R . . C 1
C61 C 0.5335(11) 0.5679(8) 0.0818(11) 0.101(4) Uani 0.58(4) 1 d D U . G 1
H61 H 0.519300 0.587345 0.051544 0.121 Uiso 0.58(4) 1 calc R . . G 1
C62 C 0.6696(11) 0.9544(5) 0.898(4) 0.155(4) Uani 0.62(2) 1 d D U . F 1
H62A H 0.638508 0.957639 0.924095 0.187 Uiso 0.62(2) 1 calc R . . F 1
H62B H 0.668896 0.967001 0.843611 0.187 Uiso 0.62(2) 1 calc R . . F 1
C63 C 0.4470(19) 0.5346(9) 0.319(4) 0.180(6) Uani 0.344(12) 1 d D U . C 1
H63A H 0.477455 0.541472 0.344463 0.216 Uiso 0.344(12) 1 calc R . . C 1
H63B H 0.441226 0.551187 0.271863 0.216 Uiso 0.344(12) 1 calc R . . C 1
C64 C 0.5507(7) 0.7058(5) 0.5011(14) 0.053(3) Uani 0.545(10) 1 d . U . B 1
H64 H 0.516309 0.711511 0.503839 0.063 Uiso 0.545(10) 1 calc R . . B 1
F3 F 0.5916(5) 0.4944(4) 0.2345(14) 0.289(10) Uani 1 1 d . . . . .
F4 F 0.6447(4) 0.5343(2) 0.2560(6) 0.154(4) Uani 1 1 d . . . . .
F5 F 0.6554(6) 0.4737(3) 0.2681(9) 0.231(7) Uani 1 1 d . . . . .
F6 F 0.2876(6) 0.6215(3) 0.5170(11) 0.249(8) Uani 1 1 d . . . . .
F7 F 0.2634(7) 0.6687(5) 0.5791(9) 0.264(8) Uani 1 1 d . . . . .
B1 B 0.2799(6) 0.6561(5) 0.5071(12) 0.097(5) Uani 1 1 d . . . . .
C65 C 0.6626(6) 0.7084(5) 0.5220(16) 0.052(3) Uani 0.545(10) 1 d . U . B 1
H65 H 0.693205 0.719560 0.539362 0.063 Uiso 0.545(10) 1 calc R . . B 1
C66 C 0.5685(7) 0.7035(5) 0.4202(13) 0.051(3) Uani 0.545(10) 1 d . U . B 1
H66 H 0.545910 0.712995 0.378070 0.061 Uiso 0.545(10) 1 calc R . . B 1
C67 C 0.6143(8) 0.7031(5) 0.3924(12) 0.049(3) Uani 0.545(10) 1 d . U . B 1
H67 H 0.617260 0.712122 0.334548 0.059 Uiso 0.545(10) 1 calc R . . B 1
Pt3 Pt 0.58834(2) 0.64904(2) 0.39895(2) 0.05188(11) Uani 1 1 d . . . . .
C68 C 0.4543(11) 0.5789(9) 0.8359(13) 0.140(5) Uani 0.54(2) 1 d D U . E 1
H68 H 0.424403 0.569858 0.852444 0.168 Uiso 0.54(2) 1 calc R . . E 1
F8 F 0.6484(8) 0.5002(3) 0.1506(9) 0.285(11) Uani 1 1 d . . . . .
B2 B 0.6364(10) 0.5018(5) 0.2256(18) 0.150(10) Uani 1 1 d . . . . .
C69 C 0.7574(9) 0.9692(9) 0.912(2) 0.165(7) Uani 0.62(2) 1 d D U . F 1
H69A H 0.780896 0.980385 0.948620 0.247 Uiso 0.62(2) 1 calc R . . F 1
H69B H 0.765491 0.943383 0.902595 0.247 Uiso 0.62(2) 1 calc R . . F 1
H69C H 0.757012 0.982411 0.859556 0.247 Uiso 0.62(2) 1 calc R . . F 1
C70 C 0.7268(14) 0.9710(10) 0.900(3) 0.159(4) Uani 0.38(2) 1 d D U . F 2
H70A H 0.747538 0.953178 0.928662 0.191 Uiso 0.38(2) 1 calc R . . F 2
H70B H 0.738584 0.974055 0.843553 0.191 Uiso 0.38(2) 1 calc R . . F 2
C71 C 0.7301(17) 1.0081(11) 0.945(3) 0.166(7) Uani 0.38(2) 1 d D U . F 2
H71A H 0.762885 1.016547 0.944713 0.248 Uiso 0.38(2) 1 calc R . . F 2
H71B H 0.710310 1.026192 0.916554 0.248 Uiso 0.38(2) 1 calc R . . F 2
H71C H 0.719275 1.005288 1.001771 0.248 Uiso 0.38(2) 1 calc R . . F 2
C72 C 0.6764(14) 0.9550(6) 0.897(6) 0.155(4) Uani 0.38(2) 1 d D U . F 2
H72A H 0.659435 0.960634 0.948686 0.186 Uiso 0.38(2) 1 calc R . . F 2
H72B H 0.658755 0.966205 0.850739 0.186 Uiso 0.38(2) 1 calc R . . F 2
C73 C 0.4369(12) 0.5163(8) 0.5492(18) 0.199(8) Uani 1 1 d . U . . .
C74 C 0.3965(9) 0.5029(7) 0.5315(14) 0.190(8) Uani 1 1 d . U . . .
H74A H 0.387420 0.510617 0.475924 0.285 Uiso 1 1 calc GR . . . .
H74B H 0.373095 0.511852 0.571108 0.285 Uiso 1 1 calc GR . . . .
H74C H 0.397871 0.475990 0.533894 0.285 Uiso 1 1 calc GR . . . .
N8 N 0.4750(10) 0.5279(7) 0.5800(15) 0.238(8) Uani 1 1 d . U . . .
C75 C 0.7750(12) 0.5213(6) 0.1566(18) 0.108(4) Uani 0.58(5) 1 d D U . A 2
H75A H 0.741925 0.521298 0.137155 0.129 Uiso 0.58(5) 1 calc R . . A 2
H75B H 0.794727 0.532815 0.113552 0.129 Uiso 0.58(5) 1 calc R . . A 2
C76 C 0.7787(13) 0.5437(4) 0.2366(16) 0.105(4) Uani 0.58(5) 1 d D U . A 2
H76A H 0.810219 0.540355 0.261322 0.125 Uiso 0.58(5) 1 calc R . . A 2
H76B H 0.754801 0.535069 0.276554 0.125 Uiso 0.58(5) 1 calc R . . A 2
C77 C 0.7911(13) 0.4822(6) 0.171(2) 0.115(6) Uani 0.58(5) 1 d D U . A 2
H77A H 0.775441 0.465794 0.131919 0.172 Uiso 0.58(5) 1 calc GR . . A 2
H77B H 0.782979 0.474782 0.227398 0.172 Uiso 0.58(5) 1 calc GR . . A 2
H77C H 0.825271 0.480676 0.163667 0.172 Uiso 0.58(5) 1 calc GR . . A 2
C78 C 0.5683(10) 0.5890(6) 0.5659(17) 0.060(3) Uani 0.467(13) 1 d . U . B 2
H78 H 0.547746 0.577678 0.608942 0.072 Uiso 0.467(13) 1 calc R . . B 2
C79 C 0.5486(9) 0.5914(7) 0.487(2) 0.063(3) Uani 0.467(13) 1 d . U . B 2
H79 H 0.513983 0.586559 0.483935 0.076 Uiso 0.467(13) 1 calc R . . B 2
C80 C 0.5721(12) 0.5915(7) 0.409(2) 0.066(3) Uani 0.467(13) 1 d . U . B 2
H80 H 0.552718 0.581689 0.362088 0.079 Uiso 0.467(13) 1 calc R . . B 2
C81 C 0.6191(13) 0.5953(7) 0.3904(16) 0.063(3) Uani 0.467(13) 1 d . U . B 2
H81 H 0.627272 0.587906 0.332882 0.075 Uiso 0.467(13) 1 calc R . . B 2
C82 C 0.6565(10) 0.5940(7) 0.444(2) 0.062(3) Uani 0.467(13) 1 d . U . B 2
H82 H 0.686338 0.586015 0.416252 0.074 Uiso 0.467(13) 1 calc R . . B 2
C83 C 0.6585(9) 0.5913(7) 0.530(2) 0.060(3) Uani 0.467(13) 1 d . U . B 2
H83 H 0.687959 0.579872 0.551730 0.072 Uiso 0.467(13) 1 calc R . . B 2
C84 C 0.6191(11) 0.5924(7) 0.5876(16) 0.062(3) Uani 0.467(13) 1 d . U . B 2
H84 H 0.627213 0.586542 0.646075 0.074 Uiso 0.467(13) 1 calc R . . B 2
C85 C 0.6624(7) 0.7055(6) 0.4742(18) 0.047(3) Uani 0.455(10) 1 d . U . B 2
H85 H 0.694676 0.715626 0.464691 0.057 Uiso 0.455(10) 1 calc R . . B 2
C86 C 0.6336(10) 0.7071(6) 0.4034(16) 0.053(3) Uani 0.455(10) 1 d . U . B 2
H86 H 0.651947 0.711660 0.351851 0.063 Uiso 0.455(10) 1 calc R . . B 2
C87 C 0.5886(11) 0.7103(6) 0.3929(15) 0.057(3) Uani 0.455(10) 1 d . U . B 2
H87 H 0.577899 0.721679 0.340101 0.068 Uiso 0.455(10) 1 calc R . . B 2
C88 C 0.5560(8) 0.7060(6) 0.4516(19) 0.055(3) Uani 0.455(10) 1 d . U . B 2
H88 H 0.523634 0.710468 0.429486 0.066 Uiso 0.455(10) 1 calc R . . B 2
C89 C 0.5557(9) 0.7039(7) 0.5359(17) 0.054(3) Uani 0.455(10) 1 d . U . B 2
H89 H 0.526347 0.713562 0.562224 0.065 Uiso 0.455(10) 1 calc R . . B 2
C90 C 0.5985(10) 0.7048(6) 0.5903(13) 0.051(3) Uani 0.455(10) 1 d . U . B 2
H90 H 0.592849 0.714209 0.647236 0.061 Uiso 0.455(10) 1 calc R . . B 2
C91 C 0.6489(9) 0.7050(5) 0.5633(16) 0.045(3) Uani 0.455(10) 1 d . U . B 2
H91 H 0.672659 0.714615 0.603452 0.054 Uiso 0.455(10) 1 calc R . . B 2
C92 C 0.4872(12) 0.5966(9) 0.885(2) 0.153(7) Uani 0.54(2) 1 d D U . E 1
H92A H 0.516222 0.604662 0.862271 0.184 Uiso 0.54(2) 1 calc R . . E 1
H92B H 0.480712 0.600677 0.941773 0.184 Uiso 0.54(2) 1 calc R . . E 1
C93 C 0.4649(15) 0.5940(11) 0.8345(17) 0.138(5) Uani 0.46(2) 1 d D U . E 2
H93 H 0.476738 0.579443 0.878451 0.165 Uiso 0.46(2) 1 calc R . . E 2
C94 C 0.4420(14) 0.6258(10) 0.862(3) 0.158(8) Uani 0.46(2) 1 d D U . E 2
H94A H 0.428678 0.642518 0.823895 0.190 Uiso 0.46(2) 1 calc R . . E 2
H94B H 0.439750 0.630632 0.919639 0.190 Uiso 0.46(2) 1 calc R . . E 2
C95 C 0.5134(19) 0.5422(10) 0.055(3) 0.111(7) Uani 0.42(4) 1 d D U . G 2
H95A H 0.529294 0.521263 0.076077 0.133 Uiso 0.42(4) 1 calc R . . G 2
H95B H 0.494185 0.539973 0.007268 0.133 Uiso 0.42(4) 1 calc R . . G 2
C96 C 0.5181(14) 0.5759(10) 0.0934(18) 0.102(5) Uani 0.42(4) 1 d D U . G 2
H96 H 0.502763 0.597492 0.074322 0.123 Uiso 0.42(4) 1 calc R . . G 2
C97 C 0.4354(10) 0.5847(7) 0.345(2) 0.174(5) Uani 0.656(12) 1 d D U . C 2
H97A H 0.448957 0.579307 0.399770 0.208 Uiso 0.656(12) 1 calc R . . C 2
H97B H 0.460086 0.596496 0.310974 0.208 Uiso 0.656(12) 1 calc R . . C 2
C98 C 0.3946(9) 0.6101(6) 0.354(2) 0.170(6) Uani 0.656(12) 1 d D U . C 2
H98A H 0.374406 0.602847 0.400898 0.204 Uiso 0.656(12) 1 calc R . . C 2
H98B H 0.375300 0.610616 0.303199 0.204 Uiso 0.656(12) 1 calc R . . C 2
C99 C 0.4333(13) 0.4970(8) 0.198(2) 0.209(9) Uani 0.656(12) 1 d D U . C 2
H99A H 0.466137 0.489934 0.207909 0.314 Uiso 0.656(12) 1 calc GR . . C 2
H99B H 0.425061 0.492048 0.140660 0.314 Uiso 0.656(12) 1 calc GR . . C 2
H99C H 0.412650 0.482704 0.234398 0.314 Uiso 0.656(12) 1 calc GR . . C 2
C100 C 0.4192(12) 0.5492(7) 0.3044(19) 0.179(5) Uani 0.656(12) 1 d D U . C 2
H10A H 0.433212 0.528979 0.337097 0.215 Uiso 0.656(12) 1 calc R . . C 2
H10B H 0.384782 0.547833 0.313372 0.215 Uiso 0.656(12) 1 calc R . . C 2
C101 C 0.4269(12) 0.5392(8) 0.2166(18) 0.182(6) Uani 0.656(12) 1 d D U . C 2
H10C H 0.455325 0.552315 0.196871 0.219 Uiso 0.656(12) 1 calc R . . C 2
H10D H 0.399827 0.548324 0.184236 0.219 Uiso 0.656(12) 1 calc R . . C 2

loop_
_atom_site_aniso_label
_atom_site_aniso_U_11
_atom_site_aniso_U_22
_atom_site_aniso_U_33
_atom_site_aniso_U_23
_atom_site_aniso_U_13
_atom_site_aniso_U_12
Pt1 0.03966(17) 0.0594(2) 0.0571(2) 0.00144(16) -0.00148(14) 0.00440(15)
Pt2 0.04259(18) 0.0692(2) 0.0552(2) 0.00830(17) 0.00491(15) 0.00082(16)
S1 0.0472(12) 0.0694(15) 0.0611(14) -0.0021(11) -0.0040(10) -0.0055(10)
S2 0.0376(11) 0.0846(18) 0.0716(15) 0.0006(13) -0.0002(10) 0.0078(11)
S3 0.0560(14) 0.105(2) 0.0600(15) 0.0108(14) 0.0125(11) -0.0031(13)
C1 0.105(7) 0.085(6) 0.116(7) -0.001(6) 0.006(6) 0.016(6)
O1 0.092(5) 0.103(6) 0.095(5) -0.024(5) 0.000(5) -0.015(4)
C2 0.051(7) 0.048(7) 0.053(7) 0.000 0.014(6) 0.000
C3 0.049(7) 0.057(8) 0.060(8) 0.000 0.008(6) 0.000
O2 0.070(5) 0.097(6) 0.088(5) -0.002(4) -0.005(4) 0.014(4)
C4 0.043(5) 0.100(8) 0.076(7) 0.011(6) 0.011(5) 0.005(5)
C5 0.037(5) 0.077(7) 0.097(8) -0.001(6) 0.008(5) 0.000(4)
C6 0.053(6) 0.094(9) 0.083(8) -0.009(7) 0.002(5) -0.007(6)
C7 0.033(4) 0.129(10) 0.069(7) -0.009(7) -0.007(4) -0.009(5)
C8 0.033(6) 0.104(12) 0.070(9) 0.000 -0.008(6) 0.000
C9 0.032(6) 0.091(10) 0.068(9) 0.000 0.013(6) 0.000
C10 0.048(5) 0.058(6) 0.064(6) 0.001(4) 0.009(4) 0.006(4)
O3 0.064(4) 0.043(3) 0.086(5) -0.004(3) -0.010(3) 0.001(3)
C11 0.070(6) 0.068(6) 0.052(5) 0.015(5) -0.006(4) -0.015(5)
N1 0.079(5) 0.051(5) 0.085(6) -0.010(4) 0.007(5) -0.014(4)
C12 0.079(7) 0.075(7) 0.082(7) -0.015(6) 0.016(6) -0.001(6)
C13 0.080(7) 0.071(7) 0.069(6) -0.011(5) 0.003(5) -0.008(6)
N2 0.056(4) 0.051(4) 0.062(5) -0.002(4) 0.012(4) 0.002(3)
C14 0.056(5) 0.042(5) 0.105(8) 0.002(5) -0.002(5) 0.004(4)
C15 0.057(4) 0.058(4) 0.055(4) 0.000(3) -0.005(4) 0.000(4)
C16 0.051(5) 0.082(7) 0.063(6) -0.005(5) -0.009(4) 0.005(5)
C17 0.061(6) 0.079(7) 0.061(6) 0.000(5) -0.005(5) 0.000(5)
N3 0.071(6) 0.094(7) 0.105(8) 0.016(6) 0.024(5) -0.002(5)
N4 0.066(5) 0.105(7) 0.070(6) 0.002(5) -0.031(4) 0.004(5)
C18 0.092(8) 0.092(9) 0.090(8) 0.023(7) -0.043(7) -0.004(7)
C19 0.084(8) 0.086(8) 0.111(10) 0.014(7) -0.029(7) 0.018(7)
N5 0.067(6) 0.090(7) 0.108(8) 0.012(6) -0.021(5) 0.020(5)
C20 0.040(5) 0.076(7) 0.090(8) 0.004(6) -0.007(5) 0.009(5)
C21 0.043(5) 0.054(5) 0.052(5) -0.002(5) 0.000(5) -0.001(4)
C22 0.053(7) 0.080(10) 0.059(8) 0.000 -0.014(6) 0.000
C23 0.171(7) 0.170(7) 0.176(7) -0.005(5) -0.001(5) -0.002(5)
C24 0.055(8) 0.088(10) 0.056(8) 0.000 -0.014(6) 0.000
C25 0.061(6) 0.070(7) 0.064(6) 0.001(5) -0.014(5) 0.011(5)
C26 0.123(7) 0.134(7) 0.125(7) 0.000 -0.004(5) 0.000
C27 0.086(8) 0.117(9) 0.106(9) 0.000 -0.010(7) 0.000
C28 0.063(5) 0.064(5) 0.067(5) 0.002(4) 0.003(5) 0.001(4)
F1 0.225(14) 0.207(12) 0.244(14) 0.019(11) -0.147(12) -0.007(11)
C29 0.099(8) 0.104(8) 0.141(9) -0.018(7) 0.009(7) 0.046(7)
C30 0.056(6) 0.079(7) 0.077(7) 0.002(6) 0.010(5) -0.003(5)
C31 0.063(5) 0.065(5) 0.066(5) 0.002(4) 0.004(5) 0.002(5)
C32 0.112(7) 0.099(6) 0.116(7) -0.003(6) 0.005(6) 0.007(6)
C33 0.125(8) 0.125(8) 0.126(8) 0.029(7) 0.016(7) -0.010(7)
F2 0.115(9) 0.220(15) 0.46(3) 0.112(15) -0.007(12) -0.036(9)
N6 0.158(10) 0.185(10) 0.159(10) 0.000 0.000(8) 0.000
C34 0.204(14) 0.204(14) 0.207(14) 0.000(12) 0.001(12) 0.000(12)
C35 0.078(7) 0.067(7) 0.113(9) 0.010(7) -0.002(7) 0.016(6)
C36 0.055(7) 0.093(9) 0.147(12) -0.007(9) 0.012(7) -0.013(6)
C37 0.058(5) 0.060(4) 0.064(5) 0.004(4) -0.002(4) 0.004(4)
C38 0.121(7) 0.132(7) 0.158(8) -0.007(7) 0.009(6) 0.035(6)
C39 0.155(7) 0.136(7) 0.144(7) -0.010(6) 0.001(6) 0.004(6)
C40 0.108(6) 0.093(6) 0.112(6) -0.003(5) 0.005(5) 0.010(5)
C41 0.161(5) 0.158(5) 0.159(5) -0.004(4) 0.001(4) -0.002(4)
C42 0.154(12) 0.183(13) 0.207(13) 0.006(11) 0.026(11) 0.031(11)
C43 0.100(10) 0.096(10) 0.127(11) -0.011(8) 0.011(9) 0.027(8)
C44 0.108(11) 0.109(10) 0.129(10) -0.022(9) 0.005(10) -0.017(10)
C45 0.071(7) 0.125(11) 0.085(8) -0.013(7) 0.006(6) 0.012(7)
C46 0.129(6) 0.129(6) 0.127(6) -0.019(6) -0.006(6) -0.012(5)
N7 0.049(5) 0.079(6) 0.089(6) 0.006(5) 0.008(4) -0.005(4)
C47 0.059(5) 0.040(5) 0.064(5) -0.003(4) 0.015(4) -0.009(4)
C48 0.065(6) 0.078(7) 0.065(6) -0.011(5) -0.016(5) 0.005(5)
C49 0.057(4) 0.060(4) 0.057(4) 0.000(4) 0.003(4) -0.002(4)
C50 0.060(5) 0.060(4) 0.066(5) -0.001(5) 0.001(5) 0.003(4)
C51 0.059(5) 0.062(4) 0.064(5) 0.005(4) 0.001(5) 0.002(5)
C52 0.091(6) 0.082(6) 0.108(7) -0.014(6) -0.002(6) -0.027(5)
C53 0.052(6) 0.091(9) 0.150(12) 0.004(9) 0.020(7) -0.011(6)
C54 0.041(4) 0.063(5) 0.049(5) 0.001(4) 0.006(4) 0.002(4)
C55 0.042(4) 0.055(5) 0.071(6) 0.003(5) 0.008(4) -0.001(4)
C56 0.120(11) 0.100(10) 0.123(12) -0.005(10) 0.011(10) 0.008(10)
C57 0.058(5) 0.065(5) 0.062(5) 0.002(5) 0.004(5) -0.004(4)
C58 0.060(5) 0.065(4) 0.062(5) -0.001(4) 0.004(4) -0.002(4)
C59 0.158(7) 0.158(7) 0.163(7) -0.009(5) -0.002(5) -0.003(5)
C60 0.177(7) 0.175(7) 0.182(7) -0.003(6) 0.000(5) -0.003(5)
C61 0.098(7) 0.093(7) 0.113(7) -0.016(6) 0.000(6) -0.018(6)
C62 0.161(6) 0.152(6) 0.154(6) -0.006(5) 0.002(5) 0.000(5)
C63 0.178(7) 0.176(7) 0.185(7) -0.002(5) 0.001(5) -0.003(5)
C64 0.048(4) 0.059(4) 0.051(5) 0.000(4) 0.004(4) 0.000(4)
F3 0.199(14) 0.160(12) 0.51(3) 0.131(15) 0.051(17) -0.042(10)
F4 0.243(11) 0.067(5) 0.153(8) -0.007(5) 0.020(8) 0.020(6)
F5 0.37(2) 0.091(7) 0.236(14) 0.032(8) 0.076(13) 0.087(9)
F6 0.254(17) 0.104(9) 0.39(2) 0.044(10) 0.049(15) 0.016(9)
F7 0.38(2) 0.248(16) 0.164(12) -0.011(12) 0.077(14) 0.015(17)
B1 0.081(10) 0.104(13) 0.107(12) -0.019(10) -0.020(9) -0.010(9)
C65 0.047(5) 0.056(5) 0.054(5) -0.005(5) -0.007(5) 0.002(4)
C66 0.045(4) 0.056(4) 0.051(5) 0.001(4) 0.005(4) 0.002(4)
C67 0.042(5) 0.054(4) 0.051(4) 0.002(4) 0.000(4) 0.000(4)
Pt3 0.04360(18) 0.0589(2) 0.0531(2) 0.00159(16) -0.00093(14) -0.00481(15)
C68 0.139(8) 0.139(8) 0.141(8) 0.014(7) 0.005(6) -0.008(6)
F8 0.54(3) 0.141(10) 0.180(12) -0.049(9) 0.161(17) -0.029(14)
B2 0.18(2) 0.074(12) 0.19(3) -0.014(14) 0.10(2) -0.016(13)
C69 0.162(10) 0.164(9) 0.168(9) -0.003(8) -0.002(8) -0.007(8)
C70 0.161(5) 0.158(5) 0.159(5) -0.004(4) 0.001(4) -0.002(4)
C71 0.168(11) 0.162(11) 0.167(11) -0.001(10) 0.004(10) -0.001(10)
C72 0.159(6) 0.152(6) 0.154(6) -0.006(5) 0.001(5) 0.000(5)
C73 0.198(11) 0.196(10) 0.202(10) -0.005(8) 0.008(9) -0.004(8)
C74 0.194(14) 0.178(13) 0.199(13) -0.003(11) -0.011(12) -0.012(12)
N8 0.232(14) 0.245(14) 0.238(14) -0.014(12) 0.026(12) -0.012(12)
C75 0.111(7) 0.097(6) 0.114(7) -0.003(5) 0.006(6) 0.007(5)
C76 0.108(6) 0.092(6) 0.114(6) -0.005(5) 0.004(5) 0.011(5)
C77 0.124(11) 0.098(10) 0.122(11) -0.011(9) 0.008(10) 0.014(9)
C78 0.058(5) 0.061(5) 0.061(5) 0.004(4) 0.004(5) -0.001(4)
C79 0.061(5) 0.064(5) 0.064(6) 0.002(5) 0.003(5) -0.007(5)
C80 0.064(5) 0.067(5) 0.068(5) 0.002(4) 0.001(5) -0.003(5)
C81 0.061(5) 0.063(4) 0.065(5) 0.001(4) 0.000(4) -0.002(4)
C82 0.060(5) 0.062(4) 0.063(5) 0.003(4) 0.000(4) 0.001(4)
C83 0.059(5) 0.060(5) 0.062(5) 0.007(5) -0.003(5) 0.004(4)
C84 0.062(6) 0.062(5) 0.063(5) 0.008(5) 0.000(5) 0.002(5)
C85 0.043(4) 0.051(4) 0.048(5) 0.003(5) 0.001(5) 0.002(4)
C86 0.052(5) 0.054(4) 0.052(5) 0.002(4) 0.003(5) 0.002(5)
C87 0.057(5) 0.057(5) 0.056(5) 0.003(5) 0.000(5) 0.001(5)
C88 0.051(5) 0.058(4) 0.056(5) 0.004(5) -0.002(4) 0.000(4)
C89 0.048(5) 0.059(4) 0.054(5) 0.004(5) 0.001(5) 0.000(4)
C90 0.046(5) 0.054(4) 0.052(5) 0.002(4) -0.001(4) 0.002(4)
C91 0.040(5) 0.051(5) 0.046(5) 0.003(5) -0.004(5) -0.001(4)
C92 0.155(10) 0.156(10) 0.149(10) 0.006(8) -0.001(8) -0.006(8)
C93 0.137(8) 0.137(8) 0.139(8) 0.016(7) 0.006(6) -0.010(6)
C94 0.161(12) 0.160(12) 0.152(12) 0.005(10) 0.003(10) -0.008(10)
C95 0.107(12) 0.100(11) 0.124(11) -0.022(10) -0.001(10) -0.009(10)
C96 0.099(7) 0.095(7) 0.113(7) -0.015(6) 0.001(6) -0.017(6)
C97 0.171(6) 0.171(7) 0.178(6) -0.004(5) 0.000(5) -0.004(5)
C98 0.169(7) 0.168(7) 0.173(7) -0.007(6) -0.001(6) -0.006(6)
C99 0.206(12) 0.210(12) 0.212(12) -0.008(9) -0.001(8) -0.003(8)
C100 0.176(7) 0.176(7) 0.185(7) -0.002(5) 0.000(5) -0.005(5)
C101 0.178(8) 0.180(8) 0.189(8) 0.002(6) 0.000(6) -0.003(6)

loop_
_atom_type_symbol
_atom_type_description
_atom_type_scat_dispersion_real
_atom_type_scat_dispersion_imag
_atom_type_scat_source
C C 0.0033 0.0016 'International Tables Vol C Tables 4.2.6.8 and 6.1.1.4'
H H 0.0000 0.0000 'International Tables Vol C Tables 4.2.6.8 and 6.1.1.4'
B B 0.0013 0.0007 'International Tables Vol C Tables 4.2.6.8 and 6.1.1.4'
F F 0.0171 0.0103 'International Tables Vol C Tables 4.2.6.8 and 6.1.1.4'
N N 0.0061 0.0033 'International Tables Vol C Tables 4.2.6.8 and 6.1.1.4'
O O 0.0106 0.0060 'International Tables Vol C Tables 4.2.6.8 and 6.1.1.4'
Pt Pt -1.7033 8.3905 'International Tables Vol C Tables 4.2.6.8 and 6.1.1.4'
S S 0.1246 0.1234 'International Tables Vol C Tables 4.2.6.8 and 6.1.1.4'

loop_
_geom_angle_atom_site_label_1
_geom_angle_atom_site_label_2
_geom_angle_atom_site_label_3
_geom_angle
_geom_angle_site_symmetry_1
_geom_angle_site_symmetry_3
S2 Pt1 Pt2 156.08(7) . .
S2 Pt1 Pt3 143.81(7) . .
C21 Pt1 Pt2 95.7(4) . .
C21 Pt1 S2 95.4(5) . .
C21 Pt1 Pt3 67.6(5) . .
C37 Pt1 Pt2 71.2(7) . .
C37 Pt1 S2 100.3(6) . .
C37 Pt1 C21 163.8(8) . .
C37 Pt1 Pt3 97.0(6) . .
C50 Pt1 Pt2 95.4(6) . .
C50 Pt1 S2 90.8(6) . .
C50 Pt1 C21 137.1(10) . .
C50 Pt1 C37 39.5(8) . .
C50 Pt1 C65 173.8(11) . .
C50 Pt1 Pt3 82.8(7) . .
C65 Pt1 Pt2 87.5(6) . .
C65 Pt1 S2 88.8(5) . .
C65 Pt1 C21 37.0(7) . .
C65 Pt1 C37 146.6(10) . .
C65 Pt1 Pt3 94.0(5) . .
Pt3 Pt1 Pt2 60.071(13) . .
C82 Pt1 Pt2 94.5(7) . .
C82 Pt1 S2 97.5(7) . .
C82 Pt1 Pt3 68.9(8) . .
C83 Pt1 Pt2 83.3(8) . .
C83 Pt1 S2 94.2(7) . .
C83 Pt1 Pt3 93.1(7) . .
C83 Pt1 C82 36.8(9) . .
C83 Pt1 C91 143.5(12) . .
C85 Pt1 Pt2 94.7(6) . .
C85 Pt1 S2 90.2(6) . .
C85 Pt1 Pt3 80.5(7) . .
C85 Pt1 C82 137.6(12) . .
C85 Pt1 C83 173.4(11) . .
C85 Pt1 C91 40.0(8) . .
C91 Pt1 Pt2 72.1(7) . .
C91 Pt1 S2 97.7(6) . .
C91 Pt1 Pt3 97.2(5) . .
C91 Pt1 C82 164.6(10) . .
S3 Pt2 Pt1 144.60(7) . .
S3 Pt2 C15 101.3(5) . .
S3 Pt2 C79 107.5(7) . .
S3 Pt2 C84 102.6(7) . .
C15 Pt2 Pt1 59.7(6) . .
C49 Pt2 Pt1 89.8(6) . .
C49 Pt2 S3 86.2(5) . .
C49 Pt2 C15 34.9(7) . .
C49 Pt2 C64 34.2(7) . .
C51 Pt2 Pt1 75.1(7) . .
C51 Pt2 S3 94.2(6) . .
C51 Pt2 C15 120.9(9) . .
C51 Pt2 C49 154.4(10) . .
C51 Pt2 C64 163.6(8) . .
C57 Pt2 Pt1 96.6(6) . .
C57 Pt2 S3 96.9(6) . .
C57 Pt2 C15 156.1(8) . .
C57 Pt2 C49 163.6(10) . .
C57 Pt2 C51 41.7(8) . .
C57 Pt2 C64 129.9(9) . .
C64 Pt2 Pt1 94.6(5) . .
C64 Pt2 S3 101.4(5) . .
C64 Pt2 C15 61.1(6) . .
C78 Pt2 Pt1 92.5(7) . .
C78 Pt2 S3 90.7(6) . .
C78 Pt2 C79 33.3(8) . .
C78 Pt2 C84 36.4(8) . .
C79 Pt2 Pt1 93.8(6) . .
C84 Pt2 Pt1 62.9(7) . .
C84 Pt2 C79 61.6(8) . .
C89 Pt2 Pt1 97.0(7) . .
C89 Pt2 S3 92.3(7) . .
C89 Pt2 C78 159.0(12) . .
C89 Pt2 C79 126.9(11) . .
C89 Pt2 C84 159.7(10) . .
C89 Pt2 C90 41.1(8) . .
C90 Pt2 Pt1 74.7(7) . .
C90 Pt2 S3 91.0(6) . .
C90 Pt2 C78 159.7(11) . .
C90 Pt2 C79 159.5(9) . .
C90 Pt2 C84 123.9(10) . .
C11 S1 Pt3 106.8(3) . .
C20 S2 Pt1 108.2(3) . .
C30 S3 Pt2 108.1(4) . .
H1AA C1 H1AB 107.3 . .
H1BC C1 H1BD 108.2 . .
C35 C1 H1AA 108.1 . .
C35 C1 H1AB 108.1 . .
C35 C1 H1BC 109.7 . .
C35 C1 H1BD 109.7 . .
C35 C1 C40 116.7(16) . .
C35 C1 C76 110.0(13) . .
C40 C1 H1AA 108.1 . .
C40 C1 H1AB 108.1 . .
C76 C1 H1BC 109.7 . .
C76 C1 H1BD 109.7 . .
C6 O1 C46 119.1(10) . .
C3 C2 C54 119.5(5) . .
C3 C2 C54 119.5(5) . 7_575
C54 C2 C54 120.9(11) 7_575 .
C55 C3 C2 119.1(6) 7_575 .
C55 C3 C2 119.1(6) . .
C55 C3 C55 121.8(12) 7_575 .
C48 O2 C45 118.7(9) . .
C5 C4 H4 119.8 . .
C5 C4 C9 120.4 . .
C9 C4 H4 119.8 . .
C4 C5 N7 120.4(7) . .
C6 C5 C4 120.0 . .
C6 C5 N7 119.3(7) . .
O1 C6 C5 115.4(7) . .
O1 C6 C7 124.6(7) . .
C5 C6 C7 120.0 . .
C6 C7 H7 119.8 . .
C8 C7 C6 120.4 . .
C8 C7 H7 119.8 . .
C7 C8 C7 120.6(4) . 7_575
C7 C8 C9 119.8 . .
C9 C8 C7 119.6(4) . 7_575
C4 C9 C4 121.5(7) . 7_575
C8 C9 C4 119.1(7) . 7_575
C8 C9 C4 119.4 . .
O3 C10 C47 114.9(8) . .
C55 C10 O3 126.2(8) 7_575 .
C55 C10 C47 118.9(8) 7_575 .
C10 O3 C14 116.9(7) . .
N1 C11 S1 123.3(4) . .
N2 C11 S1 128.7(4) . .
N2 C11 N1 108.0 . .
C11 N1 C52 126.4(7) . .
C12 N1 C11 108.0 . .
C12 N1 C52 125.5(7) . .
N1 C12 H12 126.0 . .
C13 C12 N1 108.0 . .
C13 C12 H12 126.0 . .
C12 C13 H13 126.0 . .
N2 C13 C12 108.0 . .
N2 C13 H13 126.0 . .
C11 N2 C13 108.0 . .
C47 N2 C11 127.4(5) . .
C47 N2 C13 124.6(5) . .
O3 C14 H14A 110.7 . .
O3 C14 H14B 110.7 . .
O3 C14 C35 105.3(8) . .
H14A C14 H14B 108.8 . .
C35 C14 H14A 110.7 . .
C35 C14 H14B 110.7 . .
Pt2 C15 H15 101.9 . .
C49 C15 Pt2 57.5(10) . .
C49 C15 H15 117.0 . .
C65 C15 Pt2 110.5(11) . .
C65 C15 H15 117.0 . .
C65 C15 C49 126.1(16) . .
C24 C16 H16 120.2 . .
C25 C16 H16 120.2 . .
C25 C16 C24 119.7(10) . .
C22 C17 H17 119.9 . .
C48 C17 H17 119.9 . .
C48 C17 C22 120.2(10) . .
C30 N3 C33 125.5(11) . .
C30 N3 C53 109.5(10) . .
C53 N3 C33 125.0(11) . .
C20 N4 C18 108.0 . .
C25 N4 C18 125.0(6) . .
C25 N4 C20 127.0(6) . .
N4 C18 H18 126.0 . .
C19 C18 N4 108.0 . .
C19 C18 H18 126.0 . .
C18 C19 H19 126.0 . .
C18 C19 N5 108.0 . .
N5 C19 H19 126.0 . .
C20 N5 C19 108.0 . .
C29 N5 C19 125.2(8) . .
C29 N5 C20 126.7(8) . .
N4 C20 S2 128.4(4) . .
N5 C20 S2 123.6(4) . .
N5 C20 N4 108.0 . .
Pt1 C21 H21 115.0 . .
C65 C21 Pt1 64.8(10) . .
C65 C21 H21 115.0 . .
C67 C21 Pt1 106.8(12) . .
C67 C21 H21 115.0 . .
C67 C21 C65 127.2(17) . .
C17 C22 C17 121.3(13) . 7_575
C17 C22 C24 119.3(7) . .
C17 C22 C24 119.3(7) 7_575 .
H23A C23 H23B 107.1 . .
C59 C23 H23A 107.7 . .
C59 C23 H23B 107.7 . .
C59 C23 C60 118(3) . .
C60 C23 H23A 107.7 . .
C60 C23 H23B 107.7 . .
C16 C24 C16 121.8(13) 7_575 .
C16 C24 C22 118.9(7) . .
C16 C24 C22 119.0(7) 7_575 .
C16 C25 C48 121.9(10) . 7_575
N4 C25 C16 120.7(9) . .
N4 C25 C48 117.3(10) . 7_575
N6 C26 C27 178(3) . .
C26 C27 H27A 109.5 . .
C26 C27 H27B 109.5 . .
C26 C27 H27C 109.5 . .
H27A C27 H27B 109.5 . .
H27A C27 H27C 109.5 . .
H27B C27 H27C 109.5 . .
C31 C28 H28 113.3 . .
C31 C28 C50 133(2) . .
C31 C28 Pt3 59.3(14) . .
C50 C28 H28 113.3 . .
C50 C28 Pt3 108.4(15) . .
Pt3 C28 H28 113.3 . .
N5 C29 H29A 108.9 . .
N5 C29 H29B 108.9 . .
N5 C29 C38 113.3(13) . .
H29A C29 H29B 107.7 . .
C38 C29 H29A 108.9 . .
C38 C29 H29B 108.9 . .
N3 C30 S3 125.8(9) . .
N3 C30 N7 105.1(9) . .
N7 C30 S3 129.0(8) . .
C28 C31 H31 115.1 . .
C28 C31 C58 129(2) . .
C28 C31 Pt3 90.1(17) . .
C58 C31 H31 115.1 . .
C58 C31 Pt3 77.7(14) . .
Pt3 C31 H31 115.1 . .
H32A C32 H32B 107.8 . .
C40 C32 H32A 109.0 . .
C40 C32 H32B 109.0 . .
C56 C32 H32A 109.0 . .
C56 C32 H32B 109.0 . .
C56 C32 C40 113(2) . .
N3 C33 H33A 109.4 . .
N3 C33 H33B 109.4 . .
N3 C33 H33C 111.2 . .
N3 C33 H33D 111.2 . .
N3 C33 C68 111.4(18) . .
N3 C33 C93 103(2) . .
H33A C33 H33B 108.0 . .
H33C C33 H33D 109.2 . .
C68 C33 H33A 109.4 . .
C68 C33 H33B 109.4 . .
C93 C33 H33C 111.2 . .
C93 C33 H33D 111.2 . .
H34A C34 H34B 109.5 . .
H34A C34 H34C 109.5 . .
H34B C34 H34C 109.5 . .
C63 C34 H34A 109.5 . .
C63 C34 H34B 109.5 . .
C63 C34 H34C 109.5 . .
C1 C35 C14 114.2(10) . .
C1 C35 H35A 108.7 . .
C1 C35 H35B 108.7 . .
C14 C35 H35A 108.7 . .
C14 C35 H35B 108.7 . .
H35A C35 H35B 107.6 . .
N7 C36 H36 126.4 . .
C53 C36 H36 126.4 . .
C53 C36 N7 107.3(12) . .
Pt1 C37 H37 115.6 . .
C50 C37 Pt1 67.2(11) . .
C50 C37 H37 115.6 . .
C50 C37 C51 124.2(18) . .
C51 C37 Pt1 108.0(13) . .
C51 C37 H37 115.6 . .
C29 C38 H38 118.7 . .
C42 C38 C29 122.5(19) . .
C42 C38 H38 118.7 . .
H39A C39 H39B 108.4 . .
H39C C39 H39D 107.5 . .
C43 C39 H39A 110.0 . .
C43 C39 H39B 110.0 . .
C43 C39 H39C 108.5 . .
C43 C39 H39D 108.5 . .
C43 C39 C62 108.3(14) . .
C43 C39 C72 115.0(18) . .
C62 C39 H39A 110.0 . .
C62 C39 H39B 110.0 . .
C72 C39 H39C 108.5 . .
C72 C39 H39D 108.5 . .
C1 C40 H40A 109.8 . .
C1 C40 H40B 109.8 . .
C32 C40 C1 109.5(19) . .
C32 C40 H40A 109.8 . .
C32 C40 H40B 109.8 . .
H40A C40 H40B 108.2 . .
H41A C41 H41B 107.9 . .
C62 C41 H41A 109.2 . .
C62 C41 H41B 109.2 . .
C69 C41 H41A 109.2 . .
C69 C41 H41B 109.2 . .
C69 C41 C62 112(2) . .
C38 C42 H42A 120.0 . .
C38 C42 H42B 120.0 . .
H42A C42 H42B 120.0 . .
C39 C43 H43A 109.6 . .
C39 C43 H43B 109.6 . .
C39 C43 C45 110.2(11) . .
H43A C43 H43B 108.1 . .
C45 C43 H43A 109.6 . .
C45 C43 H43B 109.6 . .
H44A C44 H44B 120.0 . .
C61 C44 H44A 120.0 . .
C61 C44 H44B 120.0 . .
O2 C45 C43 107.2(11) . .
O2 C45 H45A 110.3 . .
O2 C45 H45B 110.3 . .
C43 C45 H45A 110.3 . .
C43 C45 H45B 110.3 . .
H45A C45 H45B 108.5 . .
O1 C46 H46A 109.9 . .
O1 C46 H46B 109.9 . .
O1 C46 H46C 110.2 . .
O1 C46 H46D 110.2 . .
O1 C46 C59 108.7(19) . .
O1 C46 C98 107.7(18) . .
H46A C46 H46B 108.3 . .
H46C C46 H46D 108.5 . .
C59 C46 H46A 109.9 . .
C59 C46 H46B 109.9 . .
C98 C46 H46C 110.2 . .
C98 C46 H46D 110.2 . .
C30 N7 C5 126.1(8) . .
C30 N7 C36 109.8(10) . .
C36 N7 C5 124.0(10) . .
N2 C47 C10 116.4(8) . .
C54 C47 C10 122.7(8) . .
C54 C47 N2 120.9(8) . .
O2 C48 C17 125.2(10) . .
O2 C48 C25 115.1(10) . 7_575
C17 C48 C25 119.7(10) . 7_575
Pt2 C49 H49 116.2 . .
C15 C49 Pt2 87.6(12) . .
C15 C49 H49 116.2 . .
C64 C49 Pt2 80.4(13) . .
C64 C49 C15 126.1(17) . .
C64 C49 H49 116.2 . .
Pt1 C50 H50 113.4 . .
C28 C50 Pt1 101.7(15) . .
C28 C50 C37 130.6(19) . .
C28 C50 H50 113.4 . .
C37 C50 Pt1 73.4(12) . .
C37 C50 H50 113.4 . .
Pt2 C51 H51 115.5 . .
C37 C51 Pt2 105.4(14) . .
C37 C51 H51 115.5 . .
C37 C51 C57 125.8(19) . .
C57 C51 Pt2 67.1(11) . .
C57 C51 H51 115.5 . .
N1 C52 H52A 110.8 . .
N1 C52 H52B 110.8 . .
N1 C52 H52C 109.2 . .
N1 C52 H52D 109.2 . .
N1 C52 C61 104.9(13) . .
N1 C52 C96 111.9(17) . .
H52A C52 H52B 108.8 . .
H52C C52 H52D 107.9 . .
C61 C52 H52A 110.8 . .
C61 C52 H52B 110.8 . .
C96 C52 H52C 109.2 . .
C96 C52 H52D 109.2 . .
N3 C53 H53 125.8 . .
C36 C53 N3 108.3(11) . .
C36 C53 H53 125.8 . .
C2 C54 H54 120.8 . .
C47 C54 C2 118.3(8) . .
C47 C54 H54 120.8 . .
C3 C55 H55 119.3 . .
C10 C55 C3 121.4(9) 7_575 .
C10 C55 H55 119.3 7_575 .
C32 C56 H56A 109.5 . .
C32 C56 H56B 109.5 . .
C32 C56 H56C 109.5 . .
H56A C56 H56B 109.5 . .
H56A C56 H56C 109.5 . .
H56B C56 H56C 109.5 . .
Pt2 C57 H57 114.1 . .
C51 C57 Pt2 71.2(12) . .
C51 C57 H57 114.1 . .
C58 C57 Pt2 107.2(14) . .
C58 C57 C51 126.9(19) . .
C58 C57 H57 114.1 . .
C31 C58 C57 130(2) . .
C31 C58 H58 113.7 . .
C31 C58 Pt3 67.0(13) . .
C57 C58 H58 113.7 . .
C57 C58 Pt3 106.7(14) . .
Pt3 C58 H58 113.7 . .
C23 C59 C46 108(2) . .
C23 C59 H59A 110.2 . .
C23 C59 H59B 110.2 . .
C46 C59 H59A 110.2 . .
C46 C59 H59B 110.2 . .
H59A C59 H59B 108.5 . .
C23 C60 H60A 111.0 . .
C23 C60 H60B 111.0 . .
H60A C60 H60B 109.0 . .
C63 C60 C23 104(2) . .
C63 C60 H60A 111.0 . .
C63 C60 H60B 111.0 . .
C44 C61 C52 123(2) . .
C44 C61 H61 118.5 . .
C52 C61 H61 118.5 . .
C39 C62 C41 109.9(19) . .
C39 C62 H62A 109.7 . .
C39 C62 H62B 109.7 . .
C41 C62 H62A 109.7 . .
C41 C62 H62B 109.7 . .
H62A C62 H62B 108.2 . .
C34 C63 H63A 109.9 . .
C34 C63 H63B 109.9 . .
C60 C63 C34 109(2) . .
C60 C63 H63A 109.9 . .
C60 C63 H63B 109.9 . .
H63A C63 H63B 108.3 . .
Pt2 C64 H64 113.9 . .
C49 C64 Pt2 65.4(11) . .
C49 C64 H64 113.9 . .
C49 C64 C66 130.3(18) . .
C66 C64 Pt2 106.0(13) . .
C66 C64 H64 113.9 . .
F1 B1 F7 107.0(18) . .
F2 B1 F1 107.7(19) . .
F2 B1 F6 112.7(17) . .
F2 B1 F7 104.3(17) . .
F6 B1 F1 117.7(16) . .
F6 B1 F7 106.4(18) . .
Pt1 C65 H65 115.2 . .
C15 C65 Pt1 92.6(12) . .
C15 C65 H65 115.2 . .
C21 C65 Pt1 78.3(11) . .
C21 C65 C15 127.7(16) . .
C21 C65 H65 115.2 . .
C64 C66 H66 112.8 . .
C64 C66 Pt3 107.8(13) . .
C67 C66 C64 130.2(17) . .
C67 C66 H66 112.8 . .
C67 C66 Pt3 71.4(11) . .
Pt3 C66 H66 112.8 . .
C21 C67 H67 112.6 . .
C21 C67 Pt3 108.4(13) . .
C66 C67 C21 130.8(18) . .
C66 C67 H67 112.6 . .
C66 C67 Pt3 70.3(11) . .
Pt3 C67 H67 112.6 . .
S1 Pt3 Pt1 153.68(6) . .
S1 Pt3 C28 108.8(7) . .
S1 Pt3 C86 101.4(6) . .
S1 Pt3 C88 97.2(6) . .
C28 Pt3 Pt1 62.2(7) . .
C31 Pt3 Pt1 88.7(7) . .
C31 Pt3 S1 92.0(6) . .
C31 Pt3 C28 30.6(8) . .
C31 Pt3 C58 35.3(8) . .
C58 Pt3 Pt1 95.3(6) . .
C58 Pt3 S1 100.4(6) . .
C58 Pt3 C28 59.1(7) . .
C66 Pt3 Pt1 95.5(5) . .
C66 Pt3 S1 89.6(5) . .
C66 Pt3 C28 157.4(9) . .
C66 Pt3 C31 167.1(11) . .
C66 Pt3 C58 131.8(10) . .
C66 Pt3 C67 38.3(7) . .
C67 Pt3 Pt1 75.9(6) . .
C67 Pt3 S1 92.9(5) . .
C67 Pt3 C28 124.9(8) . .
C67 Pt3 C31 154.2(11) . .
C67 Pt3 C58 163.8(9) . .
C80 Pt3 Pt1 97.1(7) . .
C80 Pt3 S1 91.5(7) . .
C80 Pt3 C86 160.2(11) . .
C80 Pt3 C87 167.7(13) . .
C80 Pt3 C88 136.6(13) . .
C81 Pt3 Pt1 74.6(9) . .
C81 Pt3 S1 98.8(8) . .
C81 Pt3 C80 37.3(9) . .
C81 Pt3 C86 124.6(11) . .
C81 Pt3 C87 155.0(12) . .
C81 Pt3 C88 163.0(10) . .
C86 Pt3 Pt1 64.9(7) . .
C87 Pt3 Pt1 91.1(6) . .
C87 Pt3 S1 84.9(6) . .
C87 Pt3 C86 31.4(8) . .
C87 Pt3 C88 33.1(8) . .
C88 Pt3 Pt1 93.5(6) . .
C88 Pt3 C86 57.1(8) . .
C33 C68 H68 126.8 . .
C92 C68 C33 106(2) . .
C92 C68 H68 126.8 . .
F3 B2 F5 100.2(17) . .
F4 B2 F3 108.6(19) . .
F4 B2 F5 115(3) . .
F8 B2 F3 111(3) . .
F8 B2 F4 111.1(18) . .
F8 B2 F5 110.5(19) . .
C41 C69 H69A 109.5 . .
C41 C69 H69B 109.5 . .
C41 C69 H69C 109.5 . .
H69A C69 H69B 109.5 . .
H69A C69 H69C 109.5 . .
H69B C69 H69C 109.5 . .
H70A C70 H70B 107.7 . .
C71 C70 H70A 108.8 . .
C71 C70 H70B 108.8 . .
C71 C70 C72 114(3) . .
C72 C70 H70A 108.8 . .
C72 C70 H70B 108.8 . .
C70 C71 H71A 109.5 . .
C70 C71 H71B 109.5 . .
C70 C71 H71C 109.5 . .
H71A C71 H71B 109.5 . .
H71A C71 H71C 109.5 . .
H71B C71 H71C 109.5 . .
C39 C72 C70 109(2) . .
C39 C72 H72A 109.9 . .
C39 C72 H72B 109.9 . .
C70 C72 H72A 109.9 . .
C70 C72 H72B 109.9 . .
H72A C72 H72B 108.3 . .
N8 C73 C74 170(3) . .
C73 C74 H74A 109.5 . .
C73 C74 H74B 109.5 . .
C73 C74 H74C 109.5 . .
H74A C74 H74B 109.5 . .
H74A C74 H74C 109.5 . .
H74B C74 H74C 109.5 . .
H75A C75 H75B 108.1 . .
C76 C75 H75A 109.6 . .
C76 C75 H75B 109.6 . .
C77 C75 H75A 109.6 . .
C77 C75 H75B 109.6 . .
C77 C75 C76 110.2(17) . .
C1 C76 H76A 109.8 . .
C1 C76 H76B 109.8 . .
C75 C76 C1 109.3(16) . .
C75 C76 H76A 109.8 . .
C75 C76 H76B 109.8 . .
H76A C76 H76B 108.3 . .
C75 C77 H77A 109.5 . .
C75 C77 H77B 109.5 . .
C75 C77 H77C 109.5 . .
H77A C77 H77B 109.5 . .
H77A C77 H77C 109.5 . .
H77B C77 H77C 109.5 . .
Pt2 C78 H78 115.7 . .
C79 C78 Pt2 87.8(16) . .
C79 C78 H78 115.7 . .
C79 C78 C84 127(2) . .
C84 C78 Pt2 82.6(15) . .
C84 C78 H78 115.7 . .
Pt2 C79 H79 114.8 . .
C78 C79 Pt2 59.0(14) . .
C78 C79 H79 114.8 . .
C78 C79 C80 129(2) . .
C80 C79 Pt2 109.1(16) . .
C80 C79 H79 114.8 . .
Pt3 C80 H80 114.2 . .
C79 C80 Pt3 99.5(18) . .
C79 C80 H80 114.2 . .
C81 C80 Pt3 71.2(15) . .
C81 C80 C79 130(2) . .
C81 C80 H80 114.2 . .
Pt3 C81 H81 113.6 . .
C80 C81 Pt3 71.5(15) . .
C80 C81 H81 113.6 . .
C82 C81 Pt3 107.9(17) . .
C82 C81 C80 128(2) . .
C82 C81 H81 113.6 . .
Pt1 C82 H82 112.8 . .
C81 C82 Pt1 108.7(17) . .
C81 C82 H82 112.8 . .
C81 C82 C83 132(2) . .
C83 C82 Pt1 66.5(14) . .
C83 C82 H82 112.8 . .
Pt1 C83 H83 114.8 . .
C82 C83 Pt1 76.6(15) . .
C82 C83 H83 114.8 . .
C82 C83 C84 127(2) . .
C84 C83 Pt1 97.4(16) . .
C84 C83 H83 114.8 . .
Pt2 C84 H84 115.5 . .
C78 C84 Pt2 61.0(12) . .
C78 C84 H84 115.5 . .
C83 C84 Pt2 110.1(15) . .
C83 C84 C78 126(2) . .
C83 C84 H84 115.5 . .
Pt1 C85 H85 112.8 . .
C86 C85 Pt1 104.8(16) . .
C86 C85 H85 112.8 . .
C86 C85 C91 129.8(19) . .
C91 C85 Pt1 75.2(12) . .
C91 C85 H85 112.8 . .
Pt3 C86 H86 112.9 . .
C85 C86 Pt3 106.8(15) . .
C85 C86 H86 112.9 . .
C87 C86 Pt3 63.9(15) . .
C87 C86 C85 133(2) . .
C87 C86 H86 112.9 . .
Pt3 C87 H87 116.7 . .
C86 C87 Pt3 84.7(17) . .
C86 C87 H87 116.7 . .
C86 C87 C88 125(2) . .
C88 C87 Pt3 81.3(16) . .
C88 C87 H87 116.7 . .
Pt3 C88 H88 111.2 . .
C87 C88 Pt3 65.6(15) . .
C87 C88 H88 111.2 . .
C87 C88 C89 136(2) . .
C89 C88 Pt3 107.9(16) . .
C89 C88 H88 111.2 . .
Pt2 C89 H89 114.4 . .
C88 C89 Pt2 106.8(17) . .
C88 C89 H89 114.4 . .
C88 C89 C90 125(2) . .
C90 C89 Pt2 72.7(12) . .
C90 C89 H89 114.4 . .
Pt2 C90 H90 115.0 . .
C89 C90 Pt2 66.2(12) . .
C89 C90 H90 115.0 . .
C91 C90 Pt2 106.5(13) . .
C91 C90 C89 127.0(18) . .
C91 C90 H90 115.0 . .
Pt1 C91 H91 117.1 . .
C85 C91 Pt1 64.8(11) . .
C85 C91 C90 121.8(17) . .
C85 C91 H91 117.1 . .
C90 C91 Pt1 106.5(13) . .
C90 C91 H91 117.1 . .
C68 C92 H92A 120.0 . .
C68 C92 H92B 120.0 . .
H92A C92 H92B 120.0 . .
C33 C93 H93 112.3 . .
C94 C93 C33 135(4) . .
C94 C93 H93 112.3 . .
C93 C94 H94A 120.0 . .
C93 C94 H94B 120.0 . .
H94A C94 H94B 120.0 . .
H95A C95 H95B 120.0 . .
C96 C95 H95A 120.0 . .
C96 C95 H95B 120.0 . .
C52 C96 H96 122.7 . .
C95 C96 C52 115(3) . .
C95 C96 H96 122.7 . .
H97A C97 H97B 108.2 . .
C98 C97 H97A 109.8 . .
C98 C97 H97B 109.8 . .
C98 C97 C100 109(2) . .
C100 C97 H97A 109.8 . .
C100 C97 H97B 109.8 . .
C46 C98 H98A 111.2 . .
C46 C98 H98B 111.2 . .
C97 C98 C46 102.9(18) . .
C97 C98 H98A 111.2 . .
C97 C98 H98B 111.2 . .
H98A C98 H98B 109.1 . .
H99A C99 H99B 109.5 . .
H99A C99 H99C 109.5 . .
H99B C99 H99C 109.5 . .
C101 C99 H99A 109.5 . .
C101 C99 H99B 109.5 . .
C101 C99 H99C 109.5 . .
C97 C100 H10A 106.0 . .
C97 C100 H10B 106.0 . .
H10A C100 H10B 106.3 . .
C101 C100 C97 125(3) . .
C101 C100 H10A 106.0 . .
C101 C100 H10B 106.0 . .
C99 C101 H10C 108.3 . .
C99 C101 H10D 108.3 . .
C100 C101 C99 116(3) . .
C100 C101 H10C 108.3 . .
C100 C101 H10D 108.3 . .
H10C C101 H10D 107.4 . .

loop_
_geom_bond_atom_site_label_1
_geom_bond_atom_site_label_2
_geom_bond_distance
_geom_bond_site_symmetry_2
Pt1 Pt2 2.7626(5) .
Pt1 S2 2.390(2) .
Pt1 C21 2.33(2) .
Pt1 C37 2.23(2) .
Pt1 C50 2.14(2) .
Pt1 C65 2.157(18) .
Pt1 Pt3 2.7611(5) .
Pt1 C82 2.28(3) .
Pt1 C83 2.15(2) .
Pt1 C85 2.11(2) .
Pt1 C91 2.25(2) .
Pt2 S3 2.390(3) .
Pt2 C15 2.61(2) .
Pt2 C49 2.202(19) .
Pt2 C51 2.17(2) .
Pt2 C57 2.11(2) .
Pt2 C64 2.39(2) .
Pt2 C78 2.20(2) .
Pt2 C79 2.56(3) .
Pt2 C84 2.49(3) .
Pt2 C89 2.10(2) .
Pt2 C90 2.19(2) .
S1 C11 1.690(5) .
S1 Pt3 2.383(2) .
S2 C20 1.696(5) .
S3 C30 1.715(11) .
C1 H1AA 0.9900 .
C1 H1AB 0.9900 .
C1 H1BC 0.9900 .
C1 H1BD 0.9900 .
C1 C35 1.459(16) .
C1 C40 1.541(14) .
C1 C76 1.546(13) .
O1 C6 1.353(10) .
O1 C46 1.397(18) .
C2 C3 1.414(17) .
C2 C54 1.432(10) .
C2 C54 1.432(10) 7_575
C3 C55 1.392(10) 7_575
C3 C55 1.392(10) .
O2 C45 1.445(14) .
O2 C48 1.351(12) .
C4 H4 0.9500 .
C4 C5 1.3900 .
C4 C9 1.4091 .
C5 C6 1.3900 .
C5 N7 1.428(10) .
C6 C7 1.3900 .
C7 H7 0.9500 .
C7 C8 1.4053 .
C8 C9 1.3900 .
C10 O3 1.376(10) .
C10 C47 1.409(12) .
C10 C55 1.362(12) 7_575
O3 C14 1.428(11) .
C11 N1 1.4200 .
C11 N2 1.4200 .
N1 C12 1.4200 .
N1 C52 1.425(11) .
C12 H12 0.9500 .
C12 C13 1.4200 .
C13 H13 0.9500 .
C13 N2 1.4200 .
N2 C47 1.380(9) .
C14 H14A 0.9900 .
C14 H14B 0.9900 .
C14 C35 1.530(13) .
C15 H15 0.9500 .
C15 C49 1.49(3) .
C15 C65 1.49(3) .
C16 H16 0.9500 .
C16 C24 1.411(11) .
C16 C25 1.375(14) .
C17 H17 0.9500 .
C17 C22 1.414(12) .
C17 C48 1.381(14) .
N3 C30 1.355(13) .
N3 C33 1.457(17) .
N3 C53 1.379(15) .
N4 C18 1.4200 .
N4 C20 1.4200 .
N4 C25 1.374(11) .
C18 H18 0.9500 .
C18 C19 1.4200 .
C19 H19 0.9500 .
C19 N5 1.4200 .
N5 C20 1.4200 .
N5 C29 1.418(14) .
C21 H21 1.0000 .
C21 C65 1.43(3) .
C21 C67 1.38(2) .
C22 C24 1.441(19) .
C23 H23A 0.9900 .
C23 H23B 0.9900 .
C23 C59 1.53(2) .
C23 C60 1.553(14) .
C25 C48 1.405(14) 7_575
C26 C27 1.40(3) .
C26 N6 1.21(3) .
C27 H27A 0.9800 .
C27 H27B 0.9800 .
C27 H27C 0.9800 .
C28 H28 1.0000 .
C28 C31 1.31(3) .
C28 C50 1.36(3) .
C28 Pt3 2.58(3) .
F1 B1 1.309(19) .
C29 H29A 0.9900 .
C29 H29B 0.9900 .
C29 C38 1.47(2) .
C30 N7 1.371(13) .
C31 H31 1.0000 .
C31 C58 1.39(3) .
C31 Pt3 2.22(2) .
C32 H32A 0.9900 .
C32 H32B 0.9900 .
C32 C40 1.533(19) .
C32 C56 1.511(18) .
C33 H33A 0.9900 .
C33 H33B 0.9900 .
C33 H33C 0.9900 .
C33 H33D 0.9900 .
C33 C68 1.516(15) .
C33 C93 1.529(15) .
F2 B1 1.27(2) .
C34 H34A 0.9800 .
C34 H34B 0.9800 .
C34 H34C 0.9800 .
C34 C63 1.564(14) .
C35 H35A 0.9900 .
C35 H35B 0.9900 .
C36 H36 0.9500 .
C36 N7 1.375(13) .
C36 C53 1.323(17) .
C37 H37 1.0000 .
C37 C50 1.48(3) .
C37 C51 1.49(3) .
C38 H38 0.9500 .
C38 C42 1.32(2) .
C39 H39A 0.9900 .
C39 H39B 0.9900 .
C39 H39C 0.9900 .
C39 H39D 0.9900 .
C39 C43 1.510(14) .
C39 C62 1.541(14) .
C39 C72 1.539(15) .
C40 H40A 0.9900 .
C40 H40B 0.9900 .
C41 H41A 0.9900 .
C41 H41B 0.9900 .
C41 C62 1.552(19) .
C41 C69 1.537(19) .
C42 H42A 0.9500 .
C42 H42B 0.9500 .
C43 H43A 0.9900 .
C43 H43B 0.9900 .
C43 C45 1.551(16) .
C44 H44A 0.9500 .
C44 H44B 0.9500 .
C44 C61 1.368(17) .
C45 H45A 0.9900 .
C45 H45B 0.9900 .
C46 H46A 0.9900 .
C46 H46B 0.9900 .
C46 H46C 0.9900 .
C46 H46D 0.9900 .
C46 C59 1.578(14) .
C46 C98 1.527(17) .
C47 C54 1.349(12) .
C49 H49 1.0000 .
C49 C64 1.36(3) .
C50 H50 1.0000 .
C51 H51 1.0000 .
C51 C57 1.52(3) .
C52 H52A 0.9900 .
C52 H52B 0.9900 .
C52 H52C 0.9900 .
C52 H52D 0.9900 .
C52 C61 1.509(14) .
C52 C96 1.516(15) .
C53 H53 0.9500 .
C54 H54 0.9500 .
C55 H55 0.9500 .
C56 H56A 0.9800 .
C56 H56B 0.9800 .
C56 H56C 0.9800 .
C57 H57 1.0000 .
C57 C58 1.43(3) .
C58 H58 1.0000 .
C58 Pt3 2.35(3) .
C59 H59A 0.9900 .
C59 H59B 0.9900 .
C60 H60A 0.9900 .
C60 H60B 0.9900 .
C60 C63 1.549(14) .
C61 H61 0.9500 .
C62 H62A 0.9900 .
C62 H62B 0.9900 .
C63 H63A 0.9900 .
C63 H63B 0.9900 .
C64 H64 1.0000 .
C64 C66 1.41(2) .
F3 B2 1.31(3) .
F4 B2 1.30(2) .
F5 B2 1.35(3) .
F6 B1 1.29(2) .
F7 B1 1.34(2) .
C65 H65 1.0000 .
C66 H66 1.0000 .
C66 C67 1.38(3) .
C66 Pt3 2.088(18) .
C67 H67 1.0000 .
C67 Pt3 2.101(19) .
Pt3 C80 2.15(2) .
Pt3 C81 2.15(3) .
Pt3 C86 2.47(3) .
Pt3 C87 2.23(2) .
Pt3 C88 2.42(3) .
C68 H68 0.9500 .
C68 C92 1.389(16) .
F8 B2 1.27(2) .
C69 H69A 0.9800 .
C69 H69B 0.9800 .
C69 H69C 0.9800 .
C70 H70A 0.9900 .
C70 H70B 0.9900 .
C70 C71 1.53(2) .
C70 C72 1.55(2) .
C71 H71A 0.9800 .
C71 H71B 0.9800 .
C71 H71C 0.9800 .
C72 H72A 0.9900 .
C72 H72B 0.9900 .
C73 C74 1.28(3) .
C73 N8 1.27(3) .
C74 H74A 0.9800 .
C74 H74B 0.9800 .
C74 H74C 0.9800 .
C75 H75A 0.9900 .
C75 H75B 0.9900 .
C75 C76 1.537(17) .
C75 C77 1.513(17) .
C76 H76A 0.9900 .
C76 H76B 0.9900 .
C77 H77A 0.9800 .
C77 H77B 0.9800 .
C77 H77C 0.9800 .
C78 H78 1.0000 .
C78 C79 1.41(3) .
C78 C84 1.49(3) .
C79 H79 1.0000 .
C79 C80 1.43(3) .
C80 H80 1.0000 .
C80 C81 1.37(3) .
C81 H81 1.0000 .
C81 C82 1.37(3) .
C82 H82 1.0000 .
C82 C83 1.40(3) .
C83 H83 1.0000 .
C83 C84 1.46(3) .
C84 H84 1.0000 .
C85 H85 1.0000 .
C85 C86 1.41(3) .
C85 C91 1.50(3) .
C86 H86 1.0000 .
C86 C87 1.30(3) .
C87 H87 1.0000 .
C87 C88 1.34(3) .
C88 H88 1.0000 .
C88 C89 1.37(3) .
C89 H89 1.0000 .
C89 C90 1.50(3) .
C90 H90 1.0000 .
C90 C91 1.50(3) .
C91 H91 1.0000 .
C92 H92A 0.9500 .
C92 H92B 0.9500 .
C93 H93 0.9500 .
C93 C94 1.404(16) .
C94 H94A 0.9500 .
C94 H94B 0.9500 .
C95 H95A 0.9500 .
C95 H95B 0.9500 .
C95 C96 1.382(19) .
C96 H96 0.9500 .
C97 H97A 0.9900 .
C97 H97B 0.9900 .
C97 C98 1.488(18) .
C97 C100 1.523(18) .
C98 H98A 0.9900 .
C98 H98B 0.9900 .
C99 H99A 0.9800 .
C99 H99B 0.9800 .
C99 H99C 0.9800 .
C99 C101 1.575(18) .
C100 H10A 0.9900 .
C100 H10B 0.9900 .
C100 C101 1.487(18) .
C101 H10C 0.9900 .
C101 H10D 0.9900 .

loop_
_platon_squeeze_void_nr
_platon_squeeze_void_average_x
_platon_squeeze_void_average_y
_platon_squeeze_void_average_z
_platon_squeeze_void_volume
_platon_squeeze_void_count_electrons
_platon_squeeze_void_content
1 -0.057 0.250 0.250 1487 403 ' '
2 0.024 0.750 0.750 1487 403 ' '
